data_7709295
loop_
_publ_author_name
'Yamamoto, Koji'
'Sugawa, Tsuyoshi'
'Kondo, Mio'
'Masaoka, Shigeyuki'
'Murahashi, Tetsuro'

_publ_section_title
;
 Bridging coordination of acenaphthylene to a Pd<sub>3</sub> chain or a
 Pd<sub>4</sub> sheet cluster.
;
_journal_issue 5
_journal_name_full 'Dalton transactions (Cambridge, England : 2003)'
_journal_page_first 1901
_journal_page_last 1906
_journal_paper_doi 10.1039/d1dt04071e
_journal_volume 51
_journal_year 2022
_chemical_formula_moiety 'C101 H55 B2 F48 N2 Pd3'
_chemical_formula_sum 'C101 H55 B2 F48 N2 Pd3'
_chemical_formula_weight 2549.30
_space_group_crystal_system monoclinic
_space_group_IT_number 14
_space_group_name_Hall '-P 2ybc'
_space_group_name_H-M_alt 'P 1 21/c 1'
_atom_sites_solution_hydrogens geom
_atom_sites_solution_primary direct
_atom_sites_solution_secondary difmap
_audit_creation_date 2021-07-30
_audit_creation_method
;
Olex2 1.5-alpha
(compiled 2021.07.19 svn.r715e62df for OlexSys, GUI svn.r6380)
;
_audit_update_record
;
2021-10-19 deposited with the CCDC.	2021-12-20 downloaded from the CCDC.
;
_cell_angle_alpha 90.0000
_cell_angle_beta 102.9552(12)
_cell_angle_gamma 90.0000
_cell_formula_units_Z 4
_cell_length_a 14.5164(6)
_cell_length_b 27.9490(10)
_cell_length_c 24.4264(10)
_cell_measurement_reflns_used 65595
_cell_measurement_temperature 129
_cell_measurement_theta_max 27.56
_cell_measurement_theta_min 3.00
_cell_volume 9658.0(7)
_computing_cell_refinement 'RAPID AUTO'
_computing_data_collection 'RAPID AUTO (Rigaku, ????)'
_computing_data_reduction 'RAPID AUTO'
_computing_molecular_graphics 'Olex2 1.5-alpha (Dolomanov et al., 2009)'
_computing_publication_material 'Olex2 1.5-alpha (Dolomanov et al., 2009)'
_computing_structure_refinement 'SHELXL Version 2017/1 (Sheldrick, 2008)'
_computing_structure_solution 'SHELXT Version 2014/5 (Sheldrick, 2014)'
_diffrn_ambient_temperature 129
_diffrn_detector_area_resol_mean 10.000
_diffrn_measured_fraction_theta_full 0.992
_diffrn_measured_fraction_theta_max 0.990
_diffrn_measurement_device_type 'Rigaku R-AXIS RAPID'
_diffrn_measurement_method \w
_diffrn_radiation_type 'Mo K\a'
_diffrn_radiation_wavelength 0.71075
_diffrn_reflns_av_R_equivalents 0.0741
_diffrn_reflns_Laue_measured_fraction_full 0.992
_diffrn_reflns_Laue_measured_fraction_max 0.990
_diffrn_reflns_limit_h_max 18
_diffrn_reflns_limit_h_min -18
_diffrn_reflns_limit_k_max 35
_diffrn_reflns_limit_k_min -36
_diffrn_reflns_limit_l_max 31
_diffrn_reflns_limit_l_min -31
_diffrn_reflns_number 134093
_diffrn_reflns_point_group_measured_fraction_full 0.992
_diffrn_reflns_point_group_measured_fraction_max 0.990
_diffrn_reflns_theta_full 25.242
_diffrn_reflns_theta_max 27.486
_diffrn_reflns_theta_min 3.002
_diffrn_standards_number 0
_exptl_absorpt_coefficient_mu 0.696
_exptl_absorpt_correction_T_max 0.933
_exptl_absorpt_correction_T_min 0.432
_exptl_absorpt_correction_type multi-scan
_exptl_absorpt_process_details 'ABSCOR (Rigaku, 1995)'
_exptl_crystal_colour red
_exptl_crystal_colour_primary red
_exptl_crystal_density_diffrn 1.753
_exptl_crystal_density_method 'not measured'
_exptl_crystal_description block
_exptl_crystal_F_000 5020.00
_exptl_crystal_size_max 0.4
_exptl_crystal_size_mid 0.16
_exptl_crystal_size_min 0.1
_refine_diff_density_max 2.23
_refine_diff_density_min -2.20
_refine_ls_extinction_method none
_refine_ls_goodness_of_fit_ref 1.061
_refine_ls_hydrogen_treatment constr
_refine_ls_number_parameters 1371
_refine_ls_number_reflns 21915
_refine_ls_number_restraints 51
_refine_ls_R_factor_all 0.1070
_refine_ls_R_factor_gt 0.0763
_refine_ls_shift/su_max 0.002
_refine_ls_structure_factor_coef Fsqd
_refine_ls_weighting_details 'w = 1/[\s^2^(Fo^2^)+(0.1030P)^2^+32.9668P] where P=(Fo^2^+2Fc^2^)/3'
_refine_ls_weighting_scheme calc
_refine_ls_wR_factor_gt 0.1944
_refine_ls_wR_factor_ref 0.2171
_reflns_Friedel_coverage 0.000
_reflns_number_gt 15410
_reflns_number_total 21915
_reflns_threshold_expression F^2^>2.0\s(F^2^)
_cod_data_source_file d1dt04071e2.cif
_cod_data_source_block R378
_cod_depositor_comments 'Adding full bibliography for 7709295--7709296.cif.'
_cod_database_code 7709295
_olex2_refinement_description
;
1. Restrained distances
 C93-C94 = C94-C95 = C95-C96 = C96-C97 = C97-C98 = C98-C93
 1.39 with sigma of 0.02
 C99-C100 = C100-C101
 1.39 with sigma of 0.02
 C93-C95
 2.1665 with sigma of 0.04
 C94-C96
 2.4244 with sigma of 0.04
 C95-C97
 2.3201 with sigma of 0.04
 C96-C98
 2.2461 with sigma of 0.04
 C97-C93
 2.5478 with sigma of 0.04
 C98-C94
 2.3943 with sigma of 0.04
 C99-C101
 2.424 with sigma of 0.04
2. Restrained planarity
 C93, C94, C95, C96, C97, C98
 with sigma of 0.02
3. Rigid bond restraints
 C93, C94, C95, C96, C97, C98
 with sigma for 1-2 distances of 0.01 and sigma for 1-3 distances of 0.01
 C99, C100, C101
 with sigma for 1-2 distances of 0.01 and sigma for 1-3 distances of 0.01
4. Uiso/Uaniso restraints and constraints
C99 \\sim C100 \\sim C101: within 2A with sigma of 0.04 and sigma for terminal
atoms of 0.08 within 2A
Uanis(C99) \\sim Ueq, Uanis(C100) \\sim Ueq, Uanis(C101) \\sim Ueq: with sigma
of 0.1 and sigma for terminal atoms of 0.2
5. Others
 Fixed Sof: F2A(0.5) F2B(0.5) F1A(0.5) F1B(0.5) F3B(0.5) F3A(0.5) F28B(0.5)
 F26A(0.5) F27A(0.5) F26B(0.5) F25A(0.5) F25B(0.5)
6.a Aromatic/amide H refined with riding coordinates:
 C1(H1), C2(H2), C3(H3), C5(H5), C6(H6), C8(H8), C9(H9), C10(H10), C13(H13),
 C14(H14), C15(H15), C17(H17), C18(H18), C20(H20), C21(H21), C22(H22), C30(H30),
  C32(H32), C34(H34), C38(H38), C40(H40), C42(H42), C46(H46), C48(H48),
 C50(H50), C54(H54), C56(H56), C58(H58), C62(H62), C64(H64), C66(H66), C70(H70),
  C72(H72), C74(H74), C78(H78), C80(H80), C82(H82), C86(H86), C88(H88),
 C90(H90), C93(H93), C94(H94), C95(H95), C96(H96), C97(H97), C98(H98), C99(H99),
  C100(H100), C101(H101)
6.b Idealised Me refined as rotating group:
 C26(H26A,H26B,H26C), C28(H28A,H28B,H28C)
;
_olex2_submission_special_instructions 'No special instructions were received'

loop_
_space_group_symop_id
_space_group_symop_operation_xyz
1 +X,+Y,+Z
2 -X,1/2+Y,1/2-Z
3 -X,-Y,-Z
4 +X,-1/2-Y,-1/2+Z

loop_
_atom_site_label
_atom_site_type_symbol
_atom_site_fract_x
_atom_site_fract_y
_atom_site_fract_z
_atom_site_U_iso_or_equiv
_atom_site_adp_type
_atom_site_occupancy
_atom_site_site_symmetry_order
_atom_site_calc_flag
_atom_site_refinement_flags_posn
_atom_site_refinement_flags_adp
_atom_site_refinement_flags_occupancy
_atom_site_disorder_assembly
_atom_site_disorder_group
Pd1 Pd 0.41111(3) 0.88928(2) 0.71790(2) 0.03858(13) Uani 1 1 d . . . . .
Pd2 Pd 0.57175(3) 0.87518(2) 0.69046(2) 0.03685(12) Uani 1 1 d . . . . .
Pd3 Pd 0.67251(3) 0.80235(2) 0.66396(2) 0.04348(14) Uani 1 1 d . . . . .
F4 F 0.0369(3) 0.4412(2) 0.42990(19) 0.0841(15) Uani 1 1 d . . . . .
F5 F 0.1814(4) 0.42063(16) 0.44067(18) 0.0739(13) Uani 1 1 d . . . . .
F6 F 0.1400(4) 0.49051(15) 0.41350(16) 0.0758(14) Uani 1 1 d . . . . .
F7 F 0.2289(4) 0.73412(14) 0.71025(18) 0.0775(14) Uani 1 1 d . . . . .
F8 F 0.2375(3) 0.71318(14) 0.79455(15) 0.0569(10) Uani 1 1 d . . . . .
F9 F 0.1154(3) 0.69557(18) 0.7304(2) 0.0844(16) Uani 1 1 d . . . . .
F10 F 0.4684(3) 0.55889(17) 0.83259(18) 0.0709(12) Uani 1 1 d . . . . .
F11 F 0.3327(3) 0.54742(15) 0.85130(16) 0.0639(11) Uani 1 1 d . . . . .
F12 F 0.3816(4) 0.50098(14) 0.79341(17) 0.0736(13) Uani 1 1 d . . . . .
F13 F 0.6005(3) 0.67056(13) 0.65833(17) 0.0563(10) Uani 1 1 d . . . . .
F14 F 0.6222(3) 0.66516(15) 0.57552(18) 0.0660(12) Uani 1 1 d . . . . .
F15 F 0.7134(3) 0.62765(15) 0.6420(3) 0.0820(16) Uani 1 1 d . . . . .
F16 F 0.6342(3) 0.46625(14) 0.55085(19) 0.0690(13) Uani 1 1 d . . . . .
F17 F 0.6192(3) 0.44891(14) 0.63295(18) 0.0672(12) Uani 1 1 d . . . . .
F18 F 0.5081(3) 0.43372(15) 0.5623(3) 0.0847(16) Uani 1 1 d . . . . .
F19 F 0.2750(3) 0.71675(13) 0.39473(16) 0.0564(10) Uani 1 1 d . . . . .
F20 F 0.3948(3) 0.67600(17) 0.43732(18) 0.0673(12) Uani 1 1 d . . . . .
F21 F 0.2853(4) 0.64244(16) 0.37778(17) 0.0705(12) Uani 1 1 d . . . . .
F22 F 0.0215(3) 0.73146(17) 0.5195(3) 0.0982(19) Uani 1 1 d . . . . .
F23 F -0.0360(3) 0.6893(2) 0.44851(18) 0.0761(14) Uani 1 1 d . . . . .
F24 F -0.0327(3) 0.66204(18) 0.5288(2) 0.0717(13) Uani 1 1 d . . . . .
F28 F 0.0631(3) 0.72946(13) 0.31185(16) 0.0520(9) Uani 1 1 d . . . . .
F29 F -0.0607(3) 0.76786(13) 0.26886(13) 0.0492(9) Uani 1 1 d . . . . .
F30 F -0.0733(3) 0.71166(12) 0.32649(14) 0.0454(8) Uani 1 1 d . . . . .
F31 F -0.0030(6) 0.8054(4) 0.6978(3) 0.170(4) Uani 1 1 d . . . . .
F32 F 0.0376(6) 0.7774(2) 0.6329(3) 0.152(4) Uani 1 1 d . . . . .
F33 F 0.1002(4) 0.8390(2) 0.6667(4) 0.154(4) Uani 1 1 d . . . . .
F34 F -0.1863(5) 0.99439(17) 0.6042(3) 0.127(3) Uani 1 1 d . . . . .
F35 F -0.1962(6) 0.9539(3) 0.6756(2) 0.147(3) Uani 1 1 d . . . . .
F36 F -0.3035(4) 0.95162(17) 0.6041(2) 0.0847(15) Uani 1 1 d . . . . .
F37 F -0.0075(3) 1.01864(17) 0.4289(3) 0.098(2) Uani 1 1 d . . . . .
F38 F -0.1138(6) 1.0485(3) 0.4558(5) 0.178(4) Uani 1 1 d . . . . .
F39 F -0.1060(5) 1.0614(2) 0.3746(4) 0.163(4) Uani 1 1 d . . . . .
F40 F -0.3014(4) 0.9528(2) 0.22998(18) 0.0993(19) Uani 1 1 d . . . . .
F41 F -0.4068(3) 0.98149(15) 0.2676(2) 0.0719(13) Uani 1 1 d . . . . .
F42 F -0.3960(4) 0.90585(16) 0.26091(18) 0.0785(15) Uani 1 1 d . . . . .
F43 F -0.2575(3) 0.66735(13) 0.40263(18) 0.0612(11) Uani 1 1 d . . . . .
F44 F -0.3769(3) 0.65469(13) 0.4387(2) 0.0698(13) Uani 1 1 d . . . . .
F45 F -0.2410(3) 0.66796(13) 0.49175(17) 0.0579(10) Uani 1 1 d . . . . .
F46 F -0.5888(3) 0.78813(18) 0.4145(4) 0.126(3) Uani 1 1 d . . . . .
F47 F -0.5436(3) 0.8508(2) 0.38297(19) 0.0894(17) Uani 1 1 d . . . . .
F48 F -0.5340(3) 0.84583(17) 0.46892(17) 0.0664(12) Uani 1 1 d . . . . .
N1 N 0.2838(4) 0.9006(2) 0.7426(2) 0.0478(12) Uani 1 1 d . . . . .
N2 N 0.7604(4) 0.7483(2) 0.6456(2) 0.0499(13) Uani 1 1 d . . . . .
C1 C 0.3363(5) 0.8793(2) 0.6281(2) 0.0486(15) Uani 1 1 d . . . . .
H1 H 0.277356 0.884590 0.637801 0.058 Uiso 1 1 calc R U . . .
C2 C 0.3978(5) 0.9168(2) 0.6271(2) 0.0458(14) Uani 1 1 d . . . . .
H2 H 0.377685 0.947976 0.634568 0.055 Uiso 1 1 calc R U . . .
C3 C 0.4926(5) 0.9118(3) 0.6152(3) 0.0541(16) Uani 1 1 d . . . . .
H3 H 0.533096 0.938669 0.616657 0.065 Uiso 1 1 calc R U . . .
C4 C 0.5205(5) 0.8673(3) 0.6022(3) 0.0544(17) Uani 1 1 d . . . . .
C5 C 0.6026(4) 0.8473(2) 0.5852(2) 0.0437(14) Uani 1 1 d . . . . .
H5 H 0.656835 0.864337 0.580405 0.052 Uiso 1 1 calc R U . . .
C6 C 0.5863(5) 0.7981(2) 0.5773(3) 0.0480(15) Uani 1 1 d . . . . .
H6 H 0.629282 0.775669 0.567748 0.058 Uiso 1 1 calc R U . . .
C7 C 0.4905(5) 0.7867(2) 0.5863(2) 0.0468(15) Uani 1 1 d . . . . .
C8 C 0.4367(5) 0.7453(2) 0.5807(3) 0.0470(15) Uani 1 1 d . . . . .
H8 H 0.460600 0.716089 0.569564 0.056 Uiso 1 1 calc R U . . .
C9 C 0.3462(5) 0.7474(2) 0.5920(3) 0.0493(16) Uani 1 1 d . . . . .
H9 H 0.309049 0.719139 0.587801 0.059 Uiso 1 1 calc R U . . .
C10 C 0.3086(5) 0.7888(2) 0.6090(3) 0.0498(15) Uani 1 1 d . . . . .
H10 H 0.247663 0.788894 0.617217 0.060 Uiso 1 1 calc R U . . .
C11 C 0.3637(5) 0.8311(2) 0.6138(2) 0.0468(15) Uani 1 1 d . . . . .
C12 C 0.4521(5) 0.8280(2) 0.6022(2) 0.0428(14) Uani 1 1 d . . . . .
C13 C 0.4737(4) 0.8654(2) 0.8047(2) 0.0401(13) Uani 1 1 d . . . . .
H13 H 0.416150 0.871529 0.815873 0.048 Uiso 1 1 calc R U . . .
C14 C 0.5337(5) 0.9031(2) 0.7972(2) 0.0431(14) Uani 1 1 d . . . . .
H14 H 0.515051 0.934767 0.803717 0.052 Uiso 1 1 calc R U . . .
C15 C 0.6219(5) 0.8966(3) 0.7802(3) 0.0592(18) Uani 1 1 d . . . . .
H15 H 0.659131 0.923506 0.775081 0.071 Uiso 1 1 calc R U . . .
C16 C 0.6507(6) 0.8518(3) 0.7717(3) 0.0580(18) Uani 1 1 d . . . . .
C17 C 0.7357(5) 0.8311(3) 0.7548(3) 0.0554(18) Uani 1 1 d . . . . .
H17 H 0.788638 0.847643 0.747174 0.066 Uiso 1 1 calc R U . . .
C18 C 0.7190(5) 0.7819(3) 0.7528(3) 0.0524(16) Uani 1 1 d . . . . .
H18 H 0.760449 0.758857 0.742794 0.063 Uiso 1 1 calc R U . . .
C19 C 0.6293(5) 0.7700(2) 0.7683(2) 0.0469(15) Uani 1 1 d . . . . .
C20 C 0.5812(5) 0.7281(2) 0.7720(3) 0.0528(17) Uani 1 1 d . . . . .
H20 H 0.606683 0.698059 0.764762 0.063 Uiso 1 1 calc R U . . .
C21 C 0.4939(5) 0.7311(2) 0.7868(3) 0.0530(17) Uani 1 1 d . . . . .
H21 H 0.460344 0.702272 0.789264 0.064 Uiso 1 1 calc R U . . .
C22 C 0.4536(5) 0.7736(2) 0.7981(2) 0.0465(15) Uani 1 1 d . . . . .
H22 H 0.393837 0.773709 0.807844 0.056 Uiso 1 1 calc R U . . .
C23 C 0.5018(4) 0.8167(2) 0.7950(2) 0.0399(13) Uani 1 1 d . . . . .
C24 C 0.5878(4) 0.8136(2) 0.7791(2) 0.0402(13) Uani 1 1 d . . . . .
C25 C 0.2212(5) 0.9104(3) 0.7601(3) 0.0573(18) Uani 1 1 d . . . . .
C26 C 0.1400(6) 0.9253(4) 0.7837(4) 0.092(3) Uani 1 1 d . . . . .
H26A H 0.100077 0.947574 0.757751 0.110 Uiso 1 1 calc R U . . .
H26B H 0.163297 0.941041 0.819987 0.110 Uiso 1 1 calc R U . . .
H26C H 0.102797 0.897046 0.788892 0.110 Uiso 1 1 calc R U . . .
C27 C 0.8168(5) 0.7216(3) 0.6413(3) 0.0543(17) Uani 1 1 d . . . . .
C28 C 0.8896(5) 0.6868(3) 0.6363(4) 0.081(3) Uani 1 1 d . . . . .
H28A H 0.862389 0.662386 0.608514 0.097 Uiso 1 1 calc R U . . .
H28B H 0.913915 0.671447 0.672776 0.097 Uiso 1 1 calc R U . . .
H28C H 0.941455 0.703087 0.624221 0.097 Uiso 1 1 calc R U . . .
C29 C 0.2219(4) 0.52857(18) 0.5820(2) 0.0303(10) Uani 1 1 d . . . . .
C30 C 0.1832(4) 0.50148(18) 0.6192(2) 0.0347(11) Uani 1 1 d . . . . .
H30 H 0.195257 0.510859 0.657519 0.042 Uiso 1 1 calc R U . . .
C31 C 0.1275(4) 0.4611(2) 0.6023(3) 0.0415(13) Uani 1 1 d . . . . .
C32 C 0.1077(4) 0.4460(2) 0.5471(3) 0.0422(13) Uani 1 1 d . . . . .
H32 H 0.069755 0.418525 0.535642 0.051 Uiso 1 1 calc R U . . .
C33 C 0.1452(4) 0.47218(19) 0.5089(2) 0.0381(12) Uani 1 1 d . . . . .
C34 C 0.2011(4) 0.51225(18) 0.5258(2) 0.0324(11) Uani 1 1 d . . . . .
H34 H 0.226066 0.529198 0.498658 0.039 Uiso 1 1 calc R U . . .
C35 C 0.0888(5) 0.4330(2) 0.6445(3) 0.0542(17) Uani 1 1 d . . . . .
C36 C 0.1263(5) 0.4565(2) 0.4488(3) 0.0462(14) Uani 1 1 d . . . . .
C37 C 0.2883(4) 0.59542(18) 0.6613(2) 0.0293(10) Uani 1 1 d . . . . .
C38 C 0.2508(4) 0.63890(19) 0.6747(2) 0.0322(11) Uani 1 1 d . . . . .
H38 H 0.222291 0.660027 0.645280 0.039 Uiso 1 1 calc R U . . .
C39 C 0.2543(4) 0.65200(19) 0.7307(2) 0.0339(11) Uani 1 1 d . . . . .
C40 C 0.2944(4) 0.6221(2) 0.7746(2) 0.0365(12) Uani 1 1 d . . . . .
H40 H 0.295370 0.630713 0.812389 0.044 Uiso 1 1 calc R U . . .
C41 C 0.3330(4) 0.5793(2) 0.7621(2) 0.0365(12) Uani 1 1 d . . . . .
C42 C 0.3311(4) 0.56669(19) 0.7069(2) 0.0342(11) Uani 1 1 d . . . . .
H42 H 0.359835 0.537497 0.699793 0.041 Uiso 1 1 calc R U . . .
C43 C 0.2101(5) 0.6983(2) 0.7414(3) 0.0459(15) Uani 1 1 d . . . . .
C44 C 0.3791(5) 0.5468(2) 0.8096(3) 0.0493(15) Uani 1 1 d . . . . .
C45 C 0.3989(4) 0.56532(18) 0.5978(2) 0.0287(10) Uani 1 1 d . . . . .
C46 C 0.4365(4) 0.52074(18) 0.5880(2) 0.0308(11) Uani 1 1 d . . . . .
H46 H 0.395469 0.493919 0.580012 0.037 Uiso 1 1 calc R U . . .
C47 C 0.5323(4) 0.51469(18) 0.5898(2) 0.0329(11) Uani 1 1 d . . . . .
C48 C 0.5947(4) 0.55265(19) 0.6007(2) 0.0355(12) Uani 1 1 d . . . . .
H48 H 0.659901 0.548469 0.601300 0.043 Uiso 1 1 calc R U . . .
C49 C 0.5590(4) 0.59738(19) 0.6109(2) 0.0320(11) Uani 1 1 d . . . . .
C50 C 0.4646(4) 0.60275(18) 0.6102(2) 0.0316(11) Uani 1 1 d . . . . .
H50 H 0.442838 0.633363 0.618593 0.038 Uiso 1 1 calc R U . . .
C51 C 0.5727(4) 0.4665(2) 0.5831(2) 0.0395(13) Uani 1 1 d . . . . .
C52 C 0.6242(4) 0.6397(2) 0.6218(3) 0.0433(14) Uani 1 1 d . . . . .
C53 C 0.2449(4) 0.61580(17) 0.5486(2) 0.0264(10) Uani 1 1 d . . . . .
C54 C 0.2921(4) 0.63103(17) 0.5074(2) 0.0270(10) Uani 1 1 d . . . . .
H54 H 0.353903 0.619364 0.508482 0.032 Uiso 1 1 calc R U . . .
C55 C 0.2505(4) 0.66289(18) 0.4649(2) 0.0303(11) Uani 1 1 d . . . . .
C56 C 0.1619(4) 0.68150(19) 0.4621(2) 0.0332(11) Uani 1 1 d . . . . .
H56 H 0.134562 0.703753 0.433688 0.040 Uiso 1 1 calc R U . . .
C57 C 0.1135(4) 0.66666(18) 0.5023(2) 0.0311(11) Uani 1 1 d . . . . .
C58 C 0.1531(4) 0.63442(17) 0.5437(2) 0.0301(10) Uani 1 1 d . . . . .
H58 H 0.117287 0.624399 0.569736 0.036 Uiso 1 1 calc R U . . .
C59 C 0.3019(4) 0.6749(2) 0.4195(2) 0.0389(12) Uani 1 1 d . . . . .
C60 C 0.0180(4) 0.6877(2) 0.5003(2) 0.0388(12) Uani 1 1 d . . . . .
C61 C -0.0754(4) 0.83227(17) 0.4290(2) 0.0294(10) Uani 1 1 d . . . . .
C62 C -0.0833(4) 0.79942(18) 0.3848(2) 0.0299(10) Uani 1 1 d . . . . .
H62 H -0.143774 0.786939 0.367655 0.036 Uiso 1 1 calc R U . . .
C63 C -0.0043(4) 0.78461(17) 0.3655(2) 0.0305(10) Uani 1 1 d . . . . .
C64 C 0.0845(4) 0.80234(19) 0.3880(2) 0.0348(11) Uani 1 1 d . . . . .
H64 H 0.137833 0.791942 0.374721 0.042 Uiso 1 1 calc R U . . .
C65 C 0.0939(4) 0.8359(2) 0.4309(2) 0.0372(12) Uani 1 1 d . . . . .
C66 C 0.0159(4) 0.85011(19) 0.4508(2) 0.0340(11) Uani 1 1 d . . . . .
H66 H 0.024644 0.872867 0.480359 0.041 Uiso 1 1 calc R U . . .
C67 C -0.0178(4) 0.7484(2) 0.3185(2) 0.0361(12) Uani 1 1 d . . . . .
C68 C 0.1899(5) 0.8558(3) 0.4550(3) 0.0576(19) Uani 1 1 d . . . . .
C69 C -0.1394(4) 0.86587(18) 0.5179(2) 0.0292(10) Uani 1 1 d . . . . .
C70 C -0.0741(4) 0.83773(19) 0.5560(2) 0.0337(11) Uani 1 1 d . . . . .
H70 H -0.043864 0.811743 0.542137 0.040 Uiso 1 1 calc R U . . .
C71 C -0.0527(4) 0.8471(2) 0.6140(2) 0.0401(13) Uani 1 1 d . . . . .
C72 C -0.0969(4) 0.8842(2) 0.6363(2) 0.0417(14) Uani 1 1 d . . . . .
H72 H -0.083086 0.890251 0.675545 0.050 Uiso 1 1 calc R U . . .
C73 C -0.1619(4) 0.9122(2) 0.5992(2) 0.0414(13) Uani 1 1 d . . . . .
C74 C -0.1821(4) 0.9027(2) 0.5420(2) 0.0355(12) Uani 1 1 d . . . . .
H74 H -0.227326 0.922243 0.517901 0.043 Uiso 1 1 calc R U . . .
C75 C 0.0222(6) 0.8185(2) 0.6526(3) 0.0579(19) Uani 1 1 d . . . . .
C76 C -0.2100(6) 0.9533(3) 0.6217(3) 0.0557(18) Uani 1 1 d . . . . .
C77 C -0.1945(4) 0.90218(18) 0.4127(2) 0.0298(10) Uani 1 1 d . . . . .
C78 C -0.1431(4) 0.94460(18) 0.4280(2) 0.0337(11) Uani 1 1 d . . . . .
H78 H -0.097855 0.945632 0.462780 0.040 Uiso 1 1 calc R U . . .
C79 C -0.1560(4) 0.9850(2) 0.3941(3) 0.0403(13) Uani 1 1 d . . . . .
C80 C -0.2240(4) 0.9858(2) 0.3440(2) 0.0409(13) Uani 1 1 d . . . . .
H80 H -0.234637 1.013784 0.321462 0.049 Uiso 1 1 calc R U . . .
C81 C -0.2759(4) 0.9445(2) 0.3278(2) 0.0386(12) Uani 1 1 d . . . . .
C82 C -0.2614(4) 0.9038(2) 0.3614(2) 0.0341(11) Uani 1 1 d . . . . .
H82 H -0.298088 0.876074 0.349103 0.041 Uiso 1 1 calc R U . . .
C83 C -0.0954(5) 1.0275(2) 0.4114(4) 0.060(2) Uani 1 1 d . . . . .
C84 C -0.3452(5) 0.9454(3) 0.2718(3) 0.0537(17) Uani 1 1 d . . . . .
C85 C -0.2557(4) 0.81561(18) 0.4429(2) 0.0287(10) Uani 1 1 d . . . . .
C86 C -0.2431(4) 0.76555(18) 0.4464(2) 0.0300(10) Uani 1 1 d . . . . .
H86 H -0.180877 0.752946 0.451966 0.036 Uiso 1 1 calc R U . . .
C87 C -0.3186(4) 0.73395(18) 0.4421(2) 0.0302(10) Uani 1 1 d . . . . .
C88 C -0.4103(4) 0.75067(18) 0.4352(2) 0.0310(11) Uani 1 1 d . . . . .
H88 H -0.461887 0.729139 0.431914 0.037 Uiso 1 1 calc R U . . .
C89 C -0.4247(4) 0.79995(19) 0.4331(2) 0.0326(11) Uani 1 1 d . . . . .
C90 C -0.3495(4) 0.83131(18) 0.4370(2) 0.0292(10) Uani 1 1 d . . . . .
H90 H -0.361720 0.864726 0.435766 0.035 Uiso 1 1 calc R U . . .
C91 C -0.2998(4) 0.6812(2) 0.4439(3) 0.0391(13) Uani 1 1 d . . . . .
C92 C -0.5230(4) 0.8201(2) 0.4264(3) 0.0397(13) Uani 1 1 d . . . . .
C93 C -0.0928(8) 0.9040(3) 0.2625(5) 0.112(4) Uiso 1 1 d D . . . .
H93 H -0.152922 0.890500 0.262170 0.134 Uiso 1 1 calc R U . . .
C94 C -0.0359(5) 0.9081(2) 0.3045(3) 0.0558(17) Uiso 1 1 d D . . . .
H94 H -0.050875 0.899310 0.339101 0.067 Uiso 1 1 calc R U . . .
C95 C 0.0540(8) 0.9258(3) 0.3041(5) 0.108(4) Uiso 1 1 d D . . . .
H95 H 0.100578 0.926134 0.338298 0.130 Uiso 1 1 calc R U . . .
C96 C 0.0783(9) 0.9432(4) 0.2553(5) 0.116(4) Uiso 1 1 d D . . . .
H96 H 0.132245 0.963084 0.257795 0.139 Uiso 1 1 calc R U . . .
C97 C 0.0297(6) 0.9326(3) 0.2104(4) 0.076(2) Uiso 1 1 d D . . . .
H97 H 0.053602 0.931997 0.177224 0.091 Uiso 1 1 calc R U . . .
C98 C -0.0689(10) 0.9205(5) 0.2099(6) 0.150(6) Uiso 1 1 d D . . . .
H98 H -0.116518 0.923185 0.176299 0.180 Uiso 1 1 calc R U . . .
C99 C -0.462(2) 0.9680(7) 0.4659(9) 0.255(14) Uani 1 1 d D U . . .
H99 H -0.439704 0.945626 0.442814 0.306 Uiso 1 1 calc R U . . .
C100 C -0.4067(15) 1.0071(6) 0.4916(6) 0.263(12) Uani 1 1 d D U . . .
H100 H -0.344476 1.012996 0.486897 0.315 Uiso 1 1 calc R U . . .
C101 C -0.450(2) 1.0355(7) 0.5235(8) 0.257(14) Uani 1 1 d D U . . .
H101 H -0.413002 1.061676 0.541083 0.308 Uiso 1 1 calc R U . . .
B1 B 0.2879(4) 0.5765(2) 0.5974(2) 0.0283(11) Uani 1 1 d . . . . .
B2 B -0.1675(4) 0.8534(2) 0.4510(2) 0.0285(11) Uani 1 1 d . . . . .
F2A F 0.0039(8) 0.4418(4) 0.6434(5) 0.079(3) Uiso 0.5 1 d . . P . .
F2B F -0.0006(8) 0.4139(4) 0.6207(5) 0.084(3) Uiso 0.5 1 d . . P . .
F1A F 0.1354(5) 0.4405(3) 0.6991(3) 0.0513(17) Uiso 0.5 1 d . . P . .
F1B F 0.0537(9) 0.4607(5) 0.6795(5) 0.102(4) Uiso 0.5 1 d . . P . .
F3B F 0.1360(13) 0.3974(7) 0.6626(8) 0.134(6) Uiso 0.5 1 d . . P . .
F3A F 0.1039(6) 0.3846(3) 0.6399(4) 0.055(2) Uiso 0.5 1 d . . P . .
F28B F 0.1843(8) 0.9081(4) 0.4450(5) 0.095(3) Uiso 0.5 1 d . . P . .
F26A F 0.2270(7) 0.8797(4) 0.4197(4) 0.073(3) Uiso 0.5 1 d . . P . .
F27A F 0.2545(6) 0.8180(3) 0.4730(3) 0.0555(19) Uiso 0.5 1 d . . P . .
F26B F 0.2487(8) 0.8542(4) 0.4199(5) 0.083(3) Uiso 0.5 1 d . . P . .
F25A F 0.1974(7) 0.8834(4) 0.4993(4) 0.073(3) Uiso 0.5 1 d . . P . .
F25B F 0.2076(7) 0.8613(4) 0.5104(4) 0.066(2) Uiso 0.5 1 d . . P . .

loop_
_atom_site_aniso_label
_atom_site_aniso_U_11
_atom_site_aniso_U_22
_atom_site_aniso_U_33
_atom_site_aniso_U_23
_atom_site_aniso_U_13
_atom_site_aniso_U_12
Pd1 0.0456(3) 0.0369(2) 0.0326(2) 0.00049(16) 0.00740(18) 0.00517(18)
Pd2 0.0410(3) 0.0368(2) 0.0334(2) -0.00381(16) 0.00987(18) -0.00562(18)
Pd3 0.0365(3) 0.0558(3) 0.0386(3) -0.0117(2) 0.00917(19) -0.0054(2)
F4 0.069(3) 0.118(4) 0.058(3) -0.012(3) -0.001(2) -0.042(3)
F5 0.102(4) 0.066(3) 0.050(2) -0.018(2) 0.011(2) 0.022(2)
F6 0.130(4) 0.056(2) 0.038(2) -0.0004(18) 0.011(2) -0.030(3)
F7 0.140(5) 0.042(2) 0.061(3) 0.0059(19) 0.045(3) 0.027(2)
F8 0.076(3) 0.056(2) 0.0370(19) -0.0145(16) 0.0093(18) 0.0160(19)
F9 0.048(3) 0.084(3) 0.112(4) -0.042(3) 0.000(2) 0.024(2)
F10 0.055(3) 0.091(3) 0.057(3) 0.025(2) -0.008(2) 0.008(2)
F11 0.088(3) 0.071(3) 0.037(2) 0.0180(18) 0.024(2) 0.005(2)
F12 0.123(4) 0.046(2) 0.048(2) 0.0135(18) 0.012(2) 0.017(2)
F13 0.057(2) 0.052(2) 0.063(2) -0.0228(18) 0.0196(19) -0.0171(18)
F14 0.084(3) 0.057(2) 0.063(3) -0.0027(19) 0.028(2) -0.030(2)
F15 0.025(2) 0.055(2) 0.155(5) -0.013(3) -0.002(2) -0.0044(17)
F16 0.093(3) 0.047(2) 0.087(3) 0.004(2) 0.064(3) 0.017(2)
F17 0.085(3) 0.053(2) 0.063(3) 0.0164(19) 0.015(2) 0.033(2)
F18 0.050(3) 0.044(2) 0.156(5) -0.034(3) 0.013(3) 0.0038(19)
F19 0.068(3) 0.049(2) 0.060(2) 0.0286(18) 0.031(2) 0.0150(18)
F20 0.037(2) 0.099(3) 0.071(3) 0.040(2) 0.0228(19) 0.003(2)
F21 0.102(4) 0.071(3) 0.051(2) -0.009(2) 0.045(2) -0.011(2)
F22 0.055(3) 0.057(3) 0.180(6) -0.040(3) 0.020(3) 0.018(2)
F23 0.040(2) 0.131(4) 0.052(2) 0.015(2) 0.0008(18) 0.029(2)
F24 0.042(2) 0.097(3) 0.084(3) 0.040(3) 0.033(2) 0.025(2)
F28 0.044(2) 0.058(2) 0.055(2) -0.0195(17) 0.0146(17) 0.0055(17)
F29 0.061(2) 0.054(2) 0.0300(17) -0.0015(15) 0.0047(15) 0.0000(17)
F30 0.054(2) 0.0406(18) 0.0429(19) -0.0084(14) 0.0129(15) -0.0108(15)
F31 0.146(7) 0.271(10) 0.097(5) 0.129(6) 0.037(5) 0.063(7)
F32 0.197(7) 0.072(4) 0.124(5) -0.007(3) -0.096(5) 0.045(4)
F33 0.085(4) 0.082(4) 0.238(8) 0.081(5) -0.086(5) -0.031(3)
F34 0.145(6) 0.047(3) 0.230(8) -0.043(4) 0.129(6) -0.021(3)
F35 0.190(7) 0.192(7) 0.054(3) -0.039(4) 0.016(4) 0.109(6)
F36 0.067(3) 0.072(3) 0.122(4) -0.032(3) 0.035(3) 0.006(2)
F37 0.057(3) 0.056(3) 0.160(5) 0.018(3) -0.018(3) -0.019(2)
F38 0.188(8) 0.099(5) 0.279(11) -0.118(7) 0.123(8) -0.091(5)
F39 0.138(6) 0.094(4) 0.199(8) 0.099(5) -0.087(5) -0.076(4)
F40 0.090(4) 0.172(6) 0.032(2) 0.019(3) 0.007(2) 0.018(4)
F41 0.062(3) 0.057(2) 0.080(3) 0.015(2) -0.019(2) 0.012(2)
F42 0.102(4) 0.054(2) 0.057(3) -0.0035(19) -0.032(2) 0.003(2)
F43 0.084(3) 0.0352(19) 0.068(3) -0.0048(17) 0.026(2) 0.0104(19)
F44 0.041(2) 0.0313(19) 0.133(4) 0.007(2) 0.010(2) -0.0070(16)
F45 0.063(3) 0.041(2) 0.061(2) 0.0163(17) -0.0042(19) 0.0079(17)
F46 0.033(3) 0.056(3) 0.290(9) -0.053(4) 0.035(4) -0.009(2)
F47 0.061(3) 0.146(5) 0.058(3) 0.026(3) 0.009(2) 0.050(3)
F48 0.050(2) 0.092(3) 0.055(2) -0.021(2) 0.0051(18) 0.030(2)
N1 0.046(3) 0.056(3) 0.040(3) 0.001(2) 0.008(2) 0.003(3)
N2 0.039(3) 0.064(3) 0.047(3) -0.019(3) 0.011(2) -0.009(3)
C1 0.060(4) 0.052(4) 0.029(3) 0.001(2) 0.000(3) 0.003(3)
C2 0.062(4) 0.039(3) 0.037(3) 0.005(2) 0.013(3) 0.010(3)
C3 0.064(5) 0.057(4) 0.043(4) 0.007(3) 0.015(3) 0.002(3)
C4 0.066(5) 0.061(4) 0.033(3) -0.001(3) 0.005(3) 0.001(3)
C5 0.041(3) 0.058(4) 0.035(3) -0.007(3) 0.015(2) -0.007(3)
C6 0.056(4) 0.055(4) 0.033(3) -0.002(3) 0.009(3) -0.007(3)
C7 0.055(4) 0.052(4) 0.030(3) 0.001(2) 0.001(3) -0.012(3)
C8 0.053(4) 0.041(3) 0.043(3) -0.001(2) 0.002(3) -0.004(3)
C9 0.059(4) 0.038(3) 0.047(4) 0.002(3) 0.004(3) -0.009(3)
C10 0.045(4) 0.058(4) 0.042(3) 0.003(3) 0.002(3) -0.003(3)
C11 0.067(4) 0.040(3) 0.027(3) -0.002(2) -0.004(3) 0.002(3)
C12 0.056(4) 0.040(3) 0.031(3) 0.004(2) 0.006(3) -0.012(3)
C13 0.044(3) 0.049(3) 0.027(3) 0.002(2) 0.006(2) 0.004(3)
C14 0.050(4) 0.047(3) 0.032(3) -0.002(2) 0.007(2) 0.004(3)
C15 0.058(4) 0.080(5) 0.037(3) -0.006(3) 0.007(3) 0.011(4)
C16 0.068(5) 0.062(4) 0.037(3) -0.005(3) -0.004(3) -0.002(4)
C17 0.037(4) 0.083(5) 0.041(3) -0.021(3) -0.003(3) 0.014(3)
C18 0.052(4) 0.066(4) 0.036(3) -0.010(3) 0.004(3) 0.008(3)
C19 0.046(4) 0.061(4) 0.031(3) -0.004(3) 0.002(2) 0.007(3)
C20 0.074(5) 0.048(4) 0.033(3) 0.000(3) 0.005(3) 0.009(3)
C21 0.072(5) 0.048(4) 0.038(3) 0.006(3) 0.009(3) -0.007(3)
C22 0.060(4) 0.048(3) 0.032(3) 0.002(2) 0.010(3) -0.008(3)
C23 0.046(3) 0.043(3) 0.027(3) 0.000(2) 0.001(2) 0.000(2)
C24 0.042(3) 0.049(3) 0.026(3) -0.001(2) 0.001(2) -0.006(3)
C25 0.055(4) 0.077(5) 0.039(4) 0.001(3) 0.008(3) 0.007(4)
C26 0.060(5) 0.148(10) 0.073(6) 0.001(6) 0.025(4) 0.035(6)
C27 0.036(4) 0.071(5) 0.058(4) -0.029(3) 0.017(3) -0.011(3)
C28 0.041(4) 0.089(6) 0.117(7) -0.055(5) 0.025(4) -0.004(4)
C29 0.028(3) 0.028(2) 0.036(3) 0.003(2) 0.008(2) 0.005(2)
C30 0.040(3) 0.028(3) 0.037(3) 0.003(2) 0.011(2) 0.006(2)
C31 0.047(4) 0.032(3) 0.050(3) 0.003(2) 0.021(3) -0.005(2)
C32 0.044(3) 0.036(3) 0.048(3) -0.001(2) 0.012(3) -0.007(2)
C33 0.041(3) 0.031(3) 0.041(3) -0.001(2) 0.008(2) 0.000(2)
C34 0.034(3) 0.028(3) 0.035(3) 0.003(2) 0.006(2) -0.001(2)
C35 0.058(4) 0.040(3) 0.069(5) 0.004(3) 0.022(3) -0.006(3)
C36 0.057(4) 0.036(3) 0.043(3) -0.003(2) 0.006(3) -0.009(3)
C37 0.029(3) 0.031(3) 0.029(3) 0.0021(19) 0.010(2) 0.001(2)
C38 0.031(3) 0.033(3) 0.033(3) 0.001(2) 0.009(2) 0.002(2)
C39 0.034(3) 0.038(3) 0.030(3) -0.002(2) 0.007(2) 0.002(2)
C40 0.037(3) 0.045(3) 0.028(3) -0.001(2) 0.008(2) 0.000(2)
C41 0.038(3) 0.040(3) 0.031(3) 0.007(2) 0.007(2) 0.000(2)
C42 0.041(3) 0.031(3) 0.032(3) 0.003(2) 0.011(2) 0.001(2)
C43 0.053(4) 0.048(3) 0.037(3) -0.008(3) 0.009(3) 0.011(3)
C44 0.060(4) 0.052(4) 0.035(3) 0.010(3) 0.008(3) 0.009(3)
C45 0.031(3) 0.032(3) 0.022(2) 0.0018(18) 0.0034(19) 0.003(2)
C46 0.034(3) 0.030(3) 0.028(2) 0.0004(19) 0.007(2) 0.001(2)
C47 0.036(3) 0.031(3) 0.032(3) 0.003(2) 0.010(2) 0.007(2)
C48 0.031(3) 0.037(3) 0.038(3) 0.001(2) 0.007(2) 0.006(2)
C49 0.029(3) 0.034(3) 0.031(3) 0.001(2) 0.004(2) 0.002(2)
C50 0.035(3) 0.028(2) 0.031(3) -0.0001(19) 0.007(2) 0.001(2)
C51 0.044(3) 0.034(3) 0.043(3) 0.003(2) 0.014(3) 0.005(2)
C52 0.033(3) 0.044(3) 0.052(4) -0.007(3) 0.007(3) -0.002(2)
C53 0.028(3) 0.028(2) 0.024(2) -0.0011(17) 0.0057(18) 0.0015(19)
C54 0.027(3) 0.028(2) 0.028(2) -0.0027(18) 0.0083(19) 0.0041(19)
C55 0.036(3) 0.029(2) 0.028(2) 0.0003(19) 0.009(2) -0.002(2)
C56 0.034(3) 0.032(3) 0.034(3) 0.001(2) 0.007(2) 0.004(2)
C57 0.028(3) 0.030(3) 0.035(3) 0.002(2) 0.008(2) 0.004(2)
C58 0.030(3) 0.029(2) 0.032(3) -0.0026(19) 0.009(2) -0.001(2)
C59 0.039(3) 0.041(3) 0.039(3) 0.010(2) 0.013(2) 0.005(2)
C60 0.035(3) 0.041(3) 0.041(3) 0.005(2) 0.010(2) 0.009(2)
C61 0.032(3) 0.027(2) 0.028(2) 0.0036(18) 0.005(2) 0.001(2)
C62 0.029(3) 0.030(2) 0.029(3) 0.0003(19) 0.0031(19) 0.001(2)
C63 0.035(3) 0.026(2) 0.030(3) 0.0002(19) 0.006(2) 0.001(2)
C64 0.031(3) 0.039(3) 0.035(3) 0.000(2) 0.009(2) 0.003(2)
C65 0.031(3) 0.041(3) 0.038(3) -0.003(2) 0.004(2) 0.000(2)
C66 0.029(3) 0.036(3) 0.036(3) -0.007(2) 0.006(2) -0.002(2)
C67 0.038(3) 0.040(3) 0.030(3) -0.002(2) 0.008(2) -0.005(2)
C68 0.038(4) 0.083(5) 0.055(4) -0.030(4) 0.018(3) -0.011(3)
C69 0.027(3) 0.031(3) 0.030(3) -0.0010(19) 0.0073(19) -0.0034(19)
C70 0.040(3) 0.029(3) 0.031(3) 0.001(2) 0.006(2) -0.009(2)
C71 0.044(3) 0.040(3) 0.033(3) 0.012(2) 0.001(2) -0.009(2)
C72 0.049(4) 0.046(3) 0.031(3) -0.003(2) 0.009(2) -0.018(3)
C73 0.046(4) 0.045(3) 0.036(3) -0.009(2) 0.017(2) -0.011(3)
C74 0.032(3) 0.037(3) 0.037(3) -0.004(2) 0.007(2) -0.001(2)
C75 0.076(5) 0.043(4) 0.044(4) 0.015(3) -0.009(3) -0.012(3)
C76 0.062(5) 0.055(4) 0.055(4) -0.024(3) 0.023(3) -0.010(3)
C77 0.031(3) 0.029(2) 0.031(3) 0.0018(19) 0.010(2) 0.000(2)
C78 0.029(3) 0.028(3) 0.043(3) 0.004(2) 0.006(2) 0.001(2)
C79 0.035(3) 0.034(3) 0.052(3) 0.005(2) 0.010(2) -0.001(2)
C80 0.042(3) 0.040(3) 0.041(3) 0.013(2) 0.011(2) 0.004(2)
C81 0.040(3) 0.043(3) 0.032(3) 0.005(2) 0.006(2) 0.008(2)
C82 0.033(3) 0.038(3) 0.030(3) -0.003(2) 0.004(2) 0.001(2)
C83 0.055(4) 0.029(3) 0.088(5) 0.007(3) -0.001(4) -0.009(3)
C84 0.056(4) 0.058(4) 0.043(4) 0.011(3) 0.003(3) 0.010(3)
C85 0.029(3) 0.032(3) 0.025(2) -0.0018(19) 0.0061(19) -0.001(2)
C86 0.029(3) 0.030(3) 0.031(3) 0.0026(19) 0.004(2) 0.001(2)
C87 0.031(3) 0.030(3) 0.030(3) 0.0002(19) 0.006(2) -0.004(2)
C88 0.027(3) 0.032(3) 0.033(3) -0.005(2) 0.005(2) -0.004(2)
C89 0.026(3) 0.039(3) 0.032(3) -0.004(2) 0.006(2) 0.003(2)
C90 0.029(3) 0.027(2) 0.031(3) -0.0022(19) 0.0057(19) 0.0024(19)
C91 0.035(3) 0.033(3) 0.048(3) 0.003(2) 0.005(2) -0.004(2)
C92 0.028(3) 0.036(3) 0.054(4) -0.009(2) 0.009(2) -0.001(2)
C99 0.52(3) 0.095(9) 0.071(9) -0.021(7) -0.095(18) 0.151(17)
C100 0.51(3) 0.118(10) 0.083(9) 0.002(7) -0.105(15) 0.132(15)
C101 0.53(3) 0.082(8) 0.073(10) -0.017(6) -0.110(17) 0.118(17)
B1 0.029(3) 0.028(3) 0.029(3) 0.003(2) 0.010(2) 0.001(2)
B2 0.028(3) 0.028(3) 0.029(3) 0.001(2) 0.005(2) 0.002(2)

loop_
_atom_type_symbol
_atom_type_description
_atom_type_scat_dispersion_real
_atom_type_scat_dispersion_imag
_atom_type_scat_source
C C 0.0033 0.0016
;
International Tables for Crystallography
(Vol. C, Tables 4.2.6.8 and 6.1.1.4)
;
H H 0.0000 0.0000
;
International Tables for Crystallography
(Vol. C, Table 6.1.1.4)
;
B B 0.0013 0.0007
;
International Tables for Crystallography
(Vol. C, Tables 4.2.6.8 and 6.1.1.4)
;
F F 0.0171 0.0103
;
International Tables for Crystallography
(Vol. C, Tables 4.2.6.8 and 6.1.1.4)
;
N N 0.0061 0.0033
;
International Tables for Crystallography
(Vol. C, Tables 4.2.6.8 and 6.1.1.4)
;
Pd Pd -0.9988 1.0072
;
International Tables for Crystallography
(Vol. C, Tables 4.2.6.8 and 6.1.1.4)
;

loop_
_geom_angle_atom_site_label_1
_geom_angle_atom_site_label_2
_geom_angle_atom_site_label_3
_geom_angle
_geom_angle_site_symmetry_1
_geom_angle_site_symmetry_3
_geom_angle_publ_flag
N1 Pd1 Pd2 178.25(14) . . ?
N1 Pd1 C1 92.1(2) . . ?
N1 Pd1 C2 109.7(2) . . ?
N1 Pd1 C13 88.2(2) . . ?
N1 Pd1 C14 107.0(2) . . ?
C1 Pd1 Pd2 89.7(2) . . ?
C1 Pd1 C2 35.2(2) . . ?
C1 Pd1 C14 160.1(3) . . ?
C2 Pd1 Pd2 71.93(17) . . ?
C2 Pd1 C14 128.4(2) . . ?
C13 Pd1 Pd2 90.13(17) . . ?
C13 Pd1 C1 155.0(2) . . ?
C13 Pd1 C2 161.1(2) . . ?
C13 Pd1 C14 35.7(2) . . ?
C14 Pd1 Pd2 71.33(15) . . ?
Pd1 Pd2 Pd3 138.67(2) . . ?
C3 Pd2 Pd1 79.23(19) . . ?
C3 Pd2 Pd3 111.45(19) . . ?
C3 Pd2 C15 133.9(3) . . ?
C4 Pd2 Pd1 98.5(2) . . ?
C4 Pd2 Pd3 76.2(2) . . ?
C4 Pd2 C3 36.9(3) . . ?
C4 Pd2 C15 170.3(3) . . ?
C4 Pd2 C16 153.2(3) . . ?
C15 Pd2 Pd1 79.6(2) . . ?
C15 Pd2 Pd3 111.56(19) . . ?
C16 Pd2 Pd1 97.5(2) . . ?
C16 Pd2 Pd3 77.6(2) . . ?
C16 Pd2 C3 169.6(3) . . ?
C16 Pd2 C15 35.9(3) . . ?
N2 Pd3 Pd2 175.73(15) . . ?
N2 Pd3 C5 112.7(2) . . ?
N2 Pd3 C6 89.9(2) . . ?
N2 Pd3 C17 108.8(2) . . ?
N2 Pd3 C18 87.5(2) . . ?
C5 Pd3 Pd2 68.19(15) . . ?
C5 Pd3 C17 127.0(2) . . ?
C6 Pd3 Pd2 92.85(19) . . ?
C6 Pd3 C5 35.8(2) . . ?
C6 Pd3 C17 160.6(3) . . ?
C17 Pd3 Pd2 68.23(16) . . ?
C18 Pd3 Pd2 91.29(18) . . ?
C18 Pd3 C5 159.3(2) . . ?
C18 Pd3 C6 156.2(3) . . ?
C18 Pd3 C17 35.6(3) . . ?
C25 N1 Pd1 171.9(6) . . ?
C27 N2 Pd3 170.9(5) . . ?
Pd1 C1 H1 90.1 . . ?
C2 C1 Pd1 75.5(4) . . ?
C2 C1 H1 120.6 . . ?
C2 C1 C11 118.8(7) . . ?
C11 C1 Pd1 104.4(4) . . ?
C11 C1 H1 120.6 . . ?
Pd1 C2 H2 94.8 . . ?
C1 C2 Pd1 69.3(3) . . ?
C1 C2 H2 117.7 . . ?
C1 C2 C3 124.5(6) . . ?
C3 C2 Pd1 106.0(4) . . ?
C3 C2 H2 117.7 . . ?
Pd2 C3 H3 97.8 . . ?
C2 C3 Pd2 102.5(4) . . ?
C2 C3 H3 121.0 . . ?
C4 C3 Pd2 69.2(4) . . ?
C4 C3 C2 118.1(7) . . ?
C4 C3 H3 121.0 . . ?
C3 C4 Pd2 74.0(4) . . ?
C3 C4 C5 136.0(7) . . ?
C3 C4 C12 116.1(7) . . ?
C5 C4 Pd2 101.9(4) . . ?
C5 C4 C12 107.8(6) . . ?
C12 C4 Pd2 99.1(4) . . ?
Pd3 C5 H5 98.8 . . ?
C4 C5 Pd3 101.8(4) . . ?
C4 C5 H5 126.5 . . ?
C6 C5 Pd3 67.3(4) . . ?
C6 C5 C4 107.0(6) . . ?
C6 C5 H5 126.5 . . ?
Pd3 C6 H6 90.5 . . ?
C5 C6 Pd3 76.9(4) . . ?
C5 C6 H6 125.6 . . ?
C5 C6 C7 108.9(6) . . ?
C7 C6 Pd3 102.6(4) . . ?
C7 C6 H6 125.6 . . ?
C8 C7 C6 133.5(7) . . ?
C12 C7 C6 108.3(5) . . ?
C12 C7 C8 118.2(6) . . ?
C7 C8 H8 120.8 . . ?
C7 C8 C9 118.5(6) . . ?
C9 C8 H8 120.8 . . ?
C8 C9 H9 118.5 . . ?
C10 C9 C8 123.1(6) . . ?
C10 C9 H9 118.5 . . ?
C9 C10 H10 121.0 . . ?
C9 C10 C11 118.0(6) . . ?
C11 C10 H10 121.0 . . ?
C10 C11 C1 127.4(7) . . ?
C12 C11 C1 114.9(6) . . ?
C12 C11 C10 117.7(6) . . ?
C7 C12 C4 107.9(6) . . ?
C7 C12 C11 124.6(6) . . ?
C11 C12 C4 127.5(6) . . ?
Pd1 C13 H13 91.3 . . ?
C14 C13 Pd1 77.4(3) . . ?
C14 C13 H13 120.8 . . ?
C14 C13 C23 118.4(6) . . ?
C23 C13 Pd1 101.3(4) . . ?
C23 C13 H13 120.8 . . ?
Pd1 C14 H14 95.7 . . ?
C13 C14 Pd1 66.9(3) . . ?
C13 C14 H14 118.0 . . ?
C13 C14 C15 124.1(6) . . ?
C15 C14 Pd1 107.4(4) . . ?
C15 C14 H14 118.0 . . ?
Pd2 C15 H15 98.8 . . ?
C14 C15 Pd2 101.6(4) . . ?
C14 C15 H15 120.5 . . ?
C16 C15 Pd2 69.1(4) . . ?
C16 C15 C14 119.0(8) . . ?
C16 C15 H15 120.5 . . ?
C15 C16 Pd2 75.0(4) . . ?
C15 C16 C17 134.5(8) . . ?
C15 C16 C24 116.1(7) . . ?
C17 C16 Pd2 99.4(4) . . ?
C24 C16 Pd2 96.9(4) . . ?
C24 C16 C17 109.4(6) . . ?
Pd3 C17 H17 98.3 . . ?
C16 C17 Pd3 102.7(4) . . ?
C16 C17 H17 128.0 . . ?
C18 C17 Pd3 66.6(3) . . ?
C18 C17 C16 104.0(7) . . ?
C18 C17 H17 128.0 . . ?
Pd3 C18 H18 89.6 . . ?
C17 C18 Pd3 77.9(4) . . ?
C17 C18 H18 124.1 . . ?
C17 C18 C19 111.7(6) . . ?
C19 C18 Pd3 102.6(4) . . ?
C19 C18 H18 124.1 . . ?
C20 C19 C18 134.4(6) . . ?
C20 C19 C24 118.6(6) . . ?
C24 C19 C18 107.0(6) . . ?
C19 C20 H20 121.0 . . ?
C19 C20 C21 118.0(6) . . ?
C21 C20 H20 121.0 . . ?
C20 C21 H21 118.2 . . ?
C22 C21 C20 123.6(6) . . ?
C22 C21 H21 118.2 . . ?
C21 C22 H22 120.3 . . ?
C21 C22 C23 119.4(6) . . ?
C23 C22 H22 120.3 . . ?
C22 C23 C13 129.3(6) . . ?
C24 C23 C13 114.0(5) . . ?
C24 C23 C22 116.7(6) . . ?
C19 C24 C16 107.9(6) . . ?
C23 C24 C16 128.4(6) . . ?
C23 C24 C19 123.7(6) . . ?
N1 C25 C26 177.8(10) . . ?
C25 C26 H26A 109.5 . . ?
C25 C26 H26B 109.5 . . ?
C25 C26 H26C 109.5 . . ?
H26A C26 H26B 109.5 . . ?
H26A C26 H26C 109.5 . . ?
H26B C26 H26C 109.5 . . ?
N2 C27 C28 179.4(10) . . ?
C27 C28 H28A 109.5 . . ?
C27 C28 H28B 109.5 . . ?
C27 C28 H28C 109.5 . . ?
H28A C28 H28B 109.5 . . ?
H28A C28 H28C 109.5 . . ?
H28B C28 H28C 109.5 . . ?
C30 C29 C34 115.4(5) . . ?
C30 C29 B1 126.4(5) . . ?
C34 C29 B1 118.2(4) . . ?
C29 C30 H30 118.7 . . ?
C29 C30 C31 122.6(5) . . ?
C31 C30 H30 118.7 . . ?
C30 C31 C35 120.2(6) . . ?
C32 C31 C30 121.1(5) . . ?
C32 C31 C35 118.8(6) . . ?
C31 C32 H32 121.1 . . ?
C31 C32 C33 117.9(5) . . ?
C33 C32 H32 121.1 . . ?
C32 C33 C34 121.1(5) . . ?
C32 C33 C36 119.5(5) . . ?
C34 C33 C36 119.4(5) . . ?
C29 C34 H34 119.0 . . ?
C33 C34 C29 122.1(5) . . ?
C33 C34 H34 119.0 . . ?
F2A C35 C31 113.6(8) . . ?
F2A C35 F2B 41.4(6) . . ?
F2A C35 F1A 105.0(8) . . ?
F2A C35 F1B 52.0(7) . . ?
F2A C35 F3A 111.4(8) . . ?
F2B C35 C31 111.7(7) . . ?
F1A C35 C31 114.1(6) . . ?
F1A C35 F2B 132.1(8) . . ?
F1A C35 F3A 100.1(7) . . ?
F1B C35 C31 113.0(7) . . ?
F1B C35 F2B 92.0(9) . . ?
F1B C35 F1A 57.6(7) . . ?
F1B C35 F3A 135.3(9) . . ?
F3B C35 C31 113.9(10) . . ?
F3B C35 F2A 129.3(11) . . ?
F3B C35 F2B 103.4(11) . . ?
F3B C35 F1A 70.2(10) . . ?
F3B C35 F1B 119.9(12) . . ?
F3B C35 F3A 31.9(8) . . ?
F3A C35 C31 111.6(7) . . ?
F3A C35 F2B 75.2(7) . . ?
F4 C36 C33 112.2(6) . . ?
F5 C36 F4 106.0(5) . . ?
F5 C36 F6 105.2(6) . . ?
F5 C36 C33 112.6(5) . . ?
F6 C36 F4 106.1(5) . . ?
F6 C36 C33 114.0(5) . . ?
C38 C37 C42 116.0(5) . . ?
C38 C37 B1 125.6(4) . . ?
C42 C37 B1 118.5(4) . . ?
C37 C38 H38 119.3 . . ?
C37 C38 C39 121.5(5) . . ?
C39 C38 H38 119.3 . . ?
C38 C39 C43 118.2(5) . . ?
C40 C39 C38 121.1(5) . . ?
C40 C39 C43 120.7(5) . . ?
C39 C40 H40 120.9 . . ?
C39 C40 C41 118.1(5) . . ?
C41 C40 H40 120.9 . . ?
C40 C41 C44 118.8(5) . . ?
C42 C41 C40 120.9(5) . . ?
C42 C41 C44 120.3(5) . . ?
C37 C42 H42 118.8 . . ?
C41 C42 C37 122.4(5) . . ?
C41 C42 H42 118.8 . . ?
F7 C43 F8 105.5(5) . . ?
F7 C43 F9 105.3(6) . . ?
F7 C43 C39 113.8(5) . . ?
F8 C43 F9 106.2(5) . . ?
F8 C43 C39 113.2(5) . . ?
F9 C43 C39 112.2(5) . . ?
F10 C44 F11 106.4(5) . . ?
F10 C44 F12 106.1(6) . . ?
F10 C44 C41 113.1(5) . . ?
F11 C44 F12 106.7(5) . . ?
F11 C44 C41 111.5(5) . . ?
F12 C44 C41 112.5(5) . . ?
C46 C45 C50 115.3(5) . . ?
C46 C45 B1 126.0(5) . . ?
C50 C45 B1 118.7(4) . . ?
C45 C46 H46 119.1 . . ?
C47 C46 C45 121.8(5) . . ?
C47 C46 H46 119.1 . . ?
C46 C47 C51 121.4(5) . . ?
C48 C47 C46 121.3(5) . . ?
C48 C47 C51 117.2(5) . . ?
C47 C48 H48 121.1 . . ?
C47 C48 C49 117.9(5) . . ?
C49 C48 H48 121.1 . . ?
C48 C49 C52 119.5(5) . . ?
C50 C49 C48 120.3(5) . . ?
C50 C49 C52 120.2(5) . . ?
C45 C50 H50 118.3 . . ?
C49 C50 C45 123.3(5) . . ?
C49 C50 H50 118.3 . . ?
F16 C51 F17 105.6(5) . . ?
F16 C51 F18 106.4(5) . . ?
F16 C51 C47 113.9(5) . . ?
F17 C51 C47 111.2(5) . . ?
F18 C51 F17 105.2(5) . . ?
F18 C51 C47 113.8(5) . . ?
F13 C52 C49 112.3(5) . . ?
F14 C52 F13 105.2(5) . . ?
F14 C52 C49 112.2(5) . . ?
F15 C52 F13 106.9(5) . . ?
F15 C52 F14 106.6(6) . . ?
F15 C52 C49 113.0(5) . . ?
C54 C53 C58 115.5(4) . . ?
C54 C53 B1 123.9(4) . . ?
C58 C53 B1 120.5(4) . . ?
C53 C54 H54 119.1 . . ?
C55 C54 C53 121.8(5) . . ?
C55 C54 H54 119.1 . . ?
C54 C55 C59 119.1(5) . . ?
C56 C55 C54 121.3(5) . . ?
C56 C55 C59 119.5(5) . . ?
C55 C56 H56 121.1 . . ?
C55 C56 C57 117.8(5) . . ?
C57 C56 H56 121.1 . . ?
C56 C57 C60 118.0(5) . . ?
C58 C57 C56 121.2(5) . . ?
C58 C57 C60 120.8(5) . . ?
C53 C58 H58 118.8 . . ?
C57 C58 C53 122.3(5) . . ?
C57 C58 H58 118.8 . . ?
F19 C59 F21 105.2(5) . . ?
F19 C59 C55 112.7(5) . . ?
F20 C59 F19 107.5(5) . . ?
F20 C59 F21 105.2(5) . . ?
F20 C59 C55 113.6(5) . . ?
F21 C59 C55 112.0(5) . . ?
F22 C60 F23 106.1(5) . . ?
F22 C60 F24 107.3(5) . . ?
F22 C60 C57 113.2(5) . . ?
F23 C60 C57 112.9(5) . . ?
F24 C60 F23 103.8(5) . . ?
F24 C60 C57 112.8(5) . . ?
C62 C61 C66 115.5(5) . . ?
C62 C61 B2 123.4(5) . . ?
C66 C61 B2 120.8(4) . . ?
C61 C62 H62 119.2 . . ?
C63 C62 C61 121.5(5) . . ?
C63 C62 H62 119.2 . . ?
C62 C63 C67 118.6(5) . . ?
C64 C63 C62 121.6(5) . . ?
C64 C63 C67 119.8(5) . . ?
C63 C64 H64 121.0 . . ?
C63 C64 C65 118.0(5) . . ?
C65 C64 H64 121.0 . . ?
C64 C65 C68 118.2(5) . . ?
C66 C65 C64 120.5(5) . . ?
C66 C65 C68 121.2(5) . . ?
C61 C66 H66 118.6 . . ?
C65 C66 C61 122.8(5) . . ?
C65 C66 H66 118.6 . . ?
F28 C67 F29 107.0(4) . . ?
F28 C67 F30 106.7(5) . . ?
F28 C67 C63 113.1(5) . . ?
F29 C67 C63 111.6(5) . . ?
F30 C67 F29 105.5(4) . . ?
F30 C67 C63 112.5(4) . . ?
F28B C68 C65 106.9(7) . . ?
F26A C68 C65 114.9(7) . . ?
F26A C68 F28B 53.1(7) . . ?
F26A C68 F27A 104.3(8) . . ?
F26A C68 F26B 34.3(6) . . ?
F26A C68 F25A 105.9(9) . . ?
F26A C68 F25B 127.0(8) . . ?
F27A C68 C65 109.8(6) . . ?
F27A C68 F28B 142.7(8) . . ?
F26B C68 C65 114.1(7) . . ?
F26B C68 F28B 87.0(8) . . ?
F26B C68 F27A 72.7(7) . . ?
F25A C68 C65 116.1(7) . . ?
F25A C68 F28B 63.1(7) . . ?
F25A C68 F27A 104.7(8) . . ?
F25A C68 F26B 126.9(9) . . ?
F25A C68 F25B 29.7(5) . . ?
F25B C68 C65 113.2(7) . . ?
F25B C68 F28B 92.5(8) . . ?
F25B C68 F27A 78.8(7) . . ?
F25B C68 F26B 130.5(8) . . ?
C70 C69 B2 121.5(4) . . ?
C74 C69 C70 115.4(5) . . ?
C74 C69 B2 122.9(5) . . ?
C69 C70 H70 119.2 . . ?
C71 C70 C69 121.7(5) . . ?
C71 C70 H70 119.2 . . ?
C70 C71 C75 119.9(6) . . ?
C72 C71 C70 121.1(5) . . ?
C72 C71 C75 118.9(6) . . ?
C71 C72 H72 121.0 . . ?
C73 C72 C71 117.9(5) . . ?
C73 C72 H72 121.0 . . ?
C72 C73 C76 119.5(6) . . ?
C74 C73 C72 120.4(6) . . ?
C74 C73 C76 120.1(6) . . ?
C69 C74 H74 118.3 . . ?
C73 C74 C69 123.4(5) . . ?
C73 C74 H74 118.3 . . ?
F31 C75 C71 112.5(7) . . ?
F32 C75 F31 99.9(8) . . ?
F32 C75 C71 113.9(6) . . ?
F33 C75 F31 107.9(8) . . ?
F33 C75 F32 106.9(9) . . ?
F33 C75 C71 114.6(5) . . ?
F34 C76 F36 104.5(7) . . ?
F34 C76 C73 112.0(6) . . ?
F35 C76 F34 109.5(7) . . ?
F35 C76 F36 104.2(7) . . ?
F35 C76 C73 113.9(7) . . ?
F36 C76 C73 112.2(5) . . ?
C78 C77 B2 120.1(4) . . ?
C82 C77 C78 115.4(5) . . ?
C82 C77 B2 124.2(5) . . ?
C77 C78 H78 118.8 . . ?
C79 C78 C77 122.3(5) . . ?
C79 C78 H78 118.8 . . ?
C78 C79 C80 120.7(5) . . ?
C78 C79 C83 119.3(6) . . ?
C80 C79 C83 119.9(5) . . ?
C79 C80 H80 120.9 . . ?
C81 C80 C79 118.2(5) . . ?
C81 C80 H80 120.9 . . ?
C80 C81 C82 120.8(5) . . ?
C80 C81 C84 117.0(5) . . ?
C82 C81 C84 122.2(6) . . ?
C77 C82 H82 118.8 . . ?
C81 C82 C77 122.5(5) . . ?
C81 C82 H82 118.8 . . ?
F37 C83 F38 100.5(8) . . ?
F37 C83 F39 109.3(7) . . ?
F37 C83 C79 115.2(6) . . ?
F38 C83 C79 112.1(7) . . ?
F39 C83 F38 103.4(8) . . ?
F39 C83 C79 114.8(6) . . ?
F40 C84 C81 111.2(6) . . ?
F41 C84 F40 104.4(6) . . ?
F41 C84 C81 112.5(6) . . ?
F42 C84 F40 108.3(6) . . ?
F42 C84 F41 106.4(6) . . ?
F42 C84 C81 113.4(5) . . ?
C86 C85 B2 123.0(5) . . ?
C90 C85 C86 115.1(5) . . ?
C90 C85 B2 121.6(4) . . ?
C85 C86 H86 118.9 . . ?
C87 C86 C85 122.3(5) . . ?
C87 C86 H86 118.9 . . ?
C86 C87 C91 119.0(5) . . ?
C88 C87 C86 120.9(5) . . ?
C88 C87 C91 120.0(5) . . ?
C87 C88 H88 120.9 . . ?
C87 C88 C89 118.1(5) . . ?
C89 C88 H88 120.9 . . ?
C88 C89 C92 120.3(5) . . ?
C90 C89 C88 120.8(5) . . ?
C90 C89 C92 118.9(5) . . ?
C85 C90 H90 118.7 . . ?
C89 C90 C85 122.6(5) . . ?
C89 C90 H90 118.7 . . ?
F43 C91 C87 111.7(5) . . ?
F44 C91 F43 106.4(5) . . ?
F44 C91 F45 106.9(5) . . ?
F44 C91 C87 113.7(5) . . ?
F45 C91 F43 105.4(5) . . ?
F45 C91 C87 112.1(5) . . ?
F46 C92 F47 104.0(6) . . ?
F46 C92 F48 110.2(6) . . ?
F46 C92 C89 113.6(5) . . ?
F47 C92 C89 111.1(5) . . ?
F48 C92 F47 103.3(5) . . ?
F48 C92 C89 113.7(5) . . ?
C94 C93 H93 120.8 . . ?
C94 C93 C98 118.4(12) . . ?
C98 C93 H93 120.8 . . ?
C93 C94 H94 119.9 . . ?
C93 C94 C95 120.2(10) . . ?
C95 C94 H94 119.9 . . ?
C94 C95 H95 118.6 . . ?
C94 C95 C96 122.9(11) . . ?
C96 C95 H95 118.6 . . ?
C95 C96 H96 120.6 . . ?
C97 C96 C95 118.8(12) . . ?
C97 C96 H96 120.6 . . ?
C96 C97 H97 122.1 . . ?
C96 C97 C98 115.9(11) . . ?
C98 C97 H97 122.1 . . ?
C93 C98 H98 120.6 . . ?
C97 C98 C93 118.9(12) . . ?
C97 C98 H98 120.6 . . ?
C100 C99 H99 122.1 . . ?
C101 C99 H99 122.1 3_476 . ?
C101 C99 C100 116(2) 3_476 . ?
C99 C100 H100 122.8 . . ?
C101 C100 C99 114.4(18) . . ?
C101 C100 H100 122.8 . . ?
C99 C101 H101 115.1 3_476 . ?
C100 C101 C99 130(2) . 3_476 ?
C100 C101 H101 115.1 . . ?
C29 B1 C37 111.0(4) . . ?
C45 B1 C29 111.6(4) . . ?
C45 B1 C37 105.1(4) . . ?
C53 B1 C29 105.8(4) . . ?
C53 B1 C37 113.2(4) . . ?
C53 B1 C45 110.2(4) . . ?
C69 B2 C61 111.3(4) . . ?
C69 B2 C77 111.5(4) . . ?
C69 B2 C85 105.8(4) . . ?
C77 B2 C61 102.6(4) . . ?
C85 B2 C61 113.3(4) . . ?
C85 B2 C77 112.5(4) . . ?
F2B F2A C35 77.9(11) . . ?
F2B F2A F1B 141.5(16) . . ?
F1B F2A C35 67.9(9) . . ?
C35 F2B F3A 51.8(6) . . ?
F2A F2B C35 60.7(10) . . ?
F2A F2B F3A 107.1(12) . . ?
C35 F1A F3B 50.6(7) . . ?
F1B F1A C35 59.9(7) . . ?
F1B F1A F3B 104.8(11) . . ?
F2A F1B C35 60.1(9) . . ?
F2A F1B F1A 116.8(13) . . ?
F1A F1B C35 62.5(8) . . ?
C35 F3B F1A 59.2(9) . . ?
F3A F3B C35 85.1(19) . . ?
F3A F3B F1A 139(2) . . ?
C35 F3A F2B 53.1(6) . . ?
F3B F3A C35 63.0(17) . . ?
F3B F3A F2B 110.6(19) . . ?
F26A F28B C68 56.0(7) . . ?
F26A F28B F25A 99.7(10) . . ?
F25A F28B C68 52.9(6) . . ?
F28B F26A C68 71.0(9) . . ?
F26B F26A C68 75.7(13) . . ?
F26B F26A F28B 145.2(17) . . ?
C68 F27A F26B 51.5(6) . . ?
C68 F27A F25B 48.4(5) . . ?
F26B F27A F25B 91.6(7) . . ?
C68 F26B F27A 55.9(6) . . ?
F26A F26B C68 70.0(13) . . ?
F26A F26B F27A 121.4(15) . . ?
C68 F25A F28B 64.0(8) . . ?
F25B F25A C68 76.4(14) . . ?
F25B F25A F28B 139.7(17) . . ?
C68 F25B F27A 52.8(5) . . ?
F25A F25B C68 73.9(14) . . ?
F25A F25B F27A 120.0(16) . . ?

loop_
_geom_bond_atom_site_label_1
_geom_bond_atom_site_label_2
_geom_bond_distance
_geom_bond_site_symmetry_2
_geom_bond_publ_flag
Pd1 Pd2 2.5968(7) . ?
Pd1 N1 2.092(6) . ?
Pd1 C1 2.237(6) . ?
Pd1 C2 2.314(6) . ?
Pd1 C13 2.215(5) . ?
Pd1 C14 2.350(6) . ?
Pd2 Pd3 2.6693(7) . ?
Pd2 C3 2.190(7) . ?
Pd2 C4 2.129(6) . ?
Pd2 C15 2.232(7) . ?
Pd2 C16 2.159(7) . ?
Pd3 N2 2.089(6) . ?
Pd3 C5 2.331(6) . ?
Pd3 C6 2.208(6) . ?
Pd3 C17 2.344(6) . ?
Pd3 C18 2.200(6) . ?
F4 C36 1.346(8) . ?
F5 C36 1.326(8) . ?
F6 C36 1.326(7) . ?
F7 C43 1.323(8) . ?
F8 C43 1.337(7) . ?
F9 C43 1.342(8) . ?
F10 C44 1.335(8) . ?
F11 C44 1.340(8) . ?
F12 C44 1.344(8) . ?
F13 C52 1.341(7) . ?
F14 C52 1.330(7) . ?
F15 C52 1.322(7) . ?
F16 C51 1.317(7) . ?
F17 C51 1.346(7) . ?
F18 C51 1.329(7) . ?
F19 C59 1.335(6) . ?
F20 C59 1.323(7) . ?
F21 C59 1.345(7) . ?
F22 C60 1.308(7) . ?
F23 C60 1.331(7) . ?
F24 C60 1.330(7) . ?
F28 C67 1.332(7) . ?
F29 C67 1.348(6) . ?
F30 C67 1.346(6) . ?
F31 C75 1.293(9) . ?
F32 C75 1.285(9) . ?
F33 C75 1.246(9) . ?
F34 C76 1.300(9) . ?
F35 C76 1.287(9) . ?
F36 C76 1.329(9) . ?
F37 C83 1.276(8) . ?
F38 C83 1.312(11) . ?
F39 C83 1.291(9) . ?
F40 C84 1.336(9) . ?
F41 C84 1.336(8) . ?
F42 C84 1.322(8) . ?
F43 C91 1.350(7) . ?
F44 C91 1.325(7) . ?
F45 C91 1.334(7) . ?
F46 C92 1.292(7) . ?
F47 C92 1.347(8) . ?
F48 C92 1.301(7) . ?
N1 C25 1.122(9) . ?
N2 C27 1.131(9) . ?
C1 H1 0.9500 . ?
C1 C2 1.380(9) . ?
C1 C11 1.467(9) . ?
C2 H2 0.9500 . ?
C2 C3 1.475(10) . ?
C3 H3 0.9500 . ?
C3 C4 1.366(10) . ?
C4 C5 1.458(10) . ?
C4 C12 1.482(9) . ?
C5 H5 0.9500 . ?
C5 C6 1.400(9) . ?
C6 H6 0.9500 . ?
C6 C7 1.489(10) . ?
C7 C8 1.387(9) . ?
C7 C12 1.376(9) . ?
C8 H8 0.9500 . ?
C8 C9 1.403(10) . ?
C9 H9 0.9500 . ?
C9 C10 1.381(10) . ?
C10 H10 0.9500 . ?
C10 C11 1.418(9) . ?
C11 C12 1.378(10) . ?
C13 H13 0.9500 . ?
C13 C14 1.405(9) . ?
C13 C23 1.454(8) . ?
C14 H14 0.9500 . ?
C14 C15 1.443(10) . ?
C15 H15 0.9500 . ?
C15 C16 1.353(11) . ?
C16 C17 1.502(10) . ?
C16 C24 1.442(10) . ?
C17 H17 0.9500 . ?
C17 C18 1.395(11) . ?
C18 H18 0.9500 . ?
C18 C19 1.473(10) . ?
C19 C20 1.377(10) . ?
C19 C24 1.409(9) . ?
C20 H20 0.9500 . ?
C20 C21 1.397(10) . ?
C21 H21 0.9500 . ?
C21 C22 1.378(10) . ?
C22 H22 0.9500 . ?
C22 C23 1.403(9) . ?
C23 C24 1.392(9) . ?
C25 C26 1.483(11) . ?
C26 H26A 0.9800 . ?
C26 H26B 0.9800 . ?
C26 H26C 0.9800 . ?
C27 C28 1.463(10) . ?
C28 H28A 0.9800 . ?
C28 H28B 0.9800 . ?
C28 H28C 0.9800 . ?
C29 C30 1.394(7) . ?
C29 C34 1.414(7) . ?
C29 B1 1.641(8) . ?
C30 H30 0.9500 . ?
C30 C31 1.395(8) . ?
C31 C32 1.381(9) . ?
C31 C35 1.501(9) . ?
C32 H32 0.9500 . ?
C32 C33 1.389(8) . ?
C33 C34 1.390(7) . ?
C33 C36 1.498(8) . ?
C34 H34 0.9500 . ?
C35 F2A 1.251(12) . ?
C35 F2B 1.402(13) . ?
C35 F1A 1.370(11) . ?
C35 F1B 1.336(14) . ?
C35 F3B 1.232(18) . ?
C35 F3A 1.378(11) . ?
C37 C38 1.400(7) . ?
C37 C42 1.401(7) . ?
C37 B1 1.646(7) . ?
C38 H38 0.9500 . ?
C38 C39 1.406(7) . ?
C39 C40 1.381(8) . ?
C39 C43 1.493(8) . ?
C40 H40 0.9500 . ?
C40 C41 1.386(8) . ?
C41 C42 1.386(8) . ?
C41 C44 1.507(8) . ?
C42 H42 0.9500 . ?
C45 C46 1.403(7) . ?
C45 C50 1.403(7) . ?
C45 B1 1.638(8) . ?
C46 H46 0.9500 . ?
C46 C47 1.393(8) . ?
C47 C48 1.382(8) . ?
C47 C51 1.492(7) . ?
C48 H48 0.9500 . ?
C48 C49 1.397(7) . ?
C49 C50 1.375(8) . ?
C49 C52 1.500(8) . ?
C50 H50 0.9500 . ?
C53 C54 1.404(7) . ?
C53 C58 1.411(7) . ?
C53 B1 1.638(7) . ?
C54 H54 0.9500 . ?
C54 C55 1.399(7) . ?
C55 C56 1.375(8) . ?
C55 C59 1.505(7) . ?
C56 H56 0.9500 . ?
C56 C57 1.393(7) . ?
C57 C58 1.379(7) . ?
C57 C60 1.496(8) . ?
C58 H58 0.9500 . ?
C61 C62 1.402(7) . ?
C61 C66 1.405(7) . ?
C61 B2 1.657(8) . ?
C62 H62 0.9500 . ?
C62 C63 1.398(7) . ?
C63 C64 1.376(8) . ?
C63 C67 1.509(7) . ?
C64 H64 0.9500 . ?
C64 C65 1.389(8) . ?
C65 C66 1.385(8) . ?
C65 C68 1.493(8) . ?
C66 H66 0.9500 . ?
C68 F28B 1.481(14) . ?
C68 F26A 1.299(12) . ?
C68 F27A 1.417(11) . ?
C68 F26B 1.339(13) . ?
C68 F25A 1.314(12) . ?
C68 F25B 1.330(12) . ?
C69 C70 1.409(7) . ?
C69 C74 1.397(7) . ?
C69 B2 1.631(7) . ?
C70 H70 0.9500 . ?
C70 C71 1.405(8) . ?
C71 C72 1.392(9) . ?
C71 C75 1.500(9) . ?
C72 H72 0.9500 . ?
C72 C73 1.392(9) . ?
C73 C74 1.389(8) . ?
C73 C76 1.510(9) . ?
C74 H74 0.9500 . ?
C77 C78 1.407(7) . ?
C77 C82 1.405(7) . ?
C77 B2 1.650(7) . ?
C78 H78 0.9500 . ?
C78 C79 1.389(8) . ?
C79 C80 1.390(8) . ?
C79 C83 1.481(8) . ?
C80 H80 0.9500 . ?
C80 C81 1.387(8) . ?
C81 C82 1.389(8) . ?
C81 C84 1.505(8) . ?
C82 H82 0.9500 . ?
C85 C86 1.411(7) . ?
C85 C90 1.407(7) . ?
C85 B2 1.638(8) . ?
C86 H86 0.9500 . ?
C86 C87 1.394(7) . ?
C87 C88 1.384(7) . ?
C87 C91 1.498(7) . ?
C88 H88 0.9500 . ?
C88 C89 1.392(7) . ?
C89 C90 1.387(7) . ?
C89 C92 1.508(8) . ?
C90 H90 0.9500 . ?
C93 H93 0.9500 . ?
C93 C94 1.170(11) . ?
C93 C98 1.477(13) . ?
C94 H94 0.9500 . ?
C94 C95 1.398(11) . ?
C95 H95 0.9500 . ?
C95 C96 1.403(12) . ?
C96 H96 0.9500 . ?
C96 C97 1.202(11) . ?
C97 H97 0.9500 . ?
C97 C98 1.468(13) . ?
C98 H98 0.9500 . ?
C99 H99 0.9500 . ?
C99 C100 1.420(18) . ?
C99 C101 1.36(4) 3_476 ?
C100 H100 0.9500 . ?
C100 C101 1.357(17) . ?
C101 H101 0.9500 . ?
F2A F2B 0.949(13) . ?
F2A F1B 1.138(14) . ?
F2B F3A 1.695(14) . ?
F1A F1B 1.303(14) . ?
F1A F3B 1.500(19) . ?
F3B F3A 0.731(17) . ?
F28B F26A 1.253(14) . ?
F28B F25A 1.470(15) . ?
F26A F26B 0.779(12) . ?
F27A F26B 1.634(14) . ?
F27A F25B 1.744(13) . ?
F25A F25B 0.677(12) . ?

loop_
_geom_torsion_atom_site_label_1
_geom_torsion_atom_site_label_2
_geom_torsion_atom_site_label_3
_geom_torsion_atom_site_label_4
_geom_torsion
_geom_torsion_site_symmetry_1
_geom_torsion_site_symmetry_2
_geom_torsion_site_symmetry_3
_geom_torsion_site_symmetry_4
_geom_torsion_publ_flag
Pd1 C1 C2 C3 95.6(6) . . . . ?
Pd1 C1 C11 C10 103.1(6) . . . . ?
Pd1 C1 C11 C12 -79.2(6) . . . . ?
Pd1 C2 C3 Pd2 5.4(5) . . . . ?
Pd1 C2 C3 C4 78.2(6) . . . . ?
Pd1 C13 C14 C15 -96.0(6) . . . . ?
Pd1 C13 C23 C22 -96.3(6) . . . . ?
Pd1 C13 C23 C24 81.9(5) . . . . ?
Pd1 C14 C15 Pd2 -2.2(5) . . . . ?
Pd1 C14 C15 C16 -74.7(7) . . . . ?
Pd2 C3 C4 C5 -90.6(8) . . . . ?
Pd2 C3 C4 C12 92.4(5) . . . . ?
Pd2 C4 C5 Pd3 32.1(4) . . . . ?
Pd2 C4 C5 C6 101.7(5) . . . . ?
Pd2 C4 C12 C7 -105.6(5) . . . . ?
Pd2 C4 C12 C11 76.6(7) . . . . ?
Pd2 C15 C16 C17 88.6(8) . . . . ?
Pd2 C15 C16 C24 -90.4(5) . . . . ?
Pd2 C16 C17 Pd3 -31.9(5) . . . . ?
Pd2 C16 C17 C18 -100.6(5) . . . . ?
Pd2 C16 C24 C19 103.0(5) . . . . ?
Pd2 C16 C24 C23 -78.0(6) . . . . ?
Pd3 C5 C6 C7 99.0(4) . . . . ?
Pd3 C6 C7 C8 -104.3(7) . . . . ?
Pd3 C6 C7 C12 77.2(5) . . . . ?
Pd3 C17 C18 C19 -98.9(5) . . . . ?
Pd3 C18 C19 C20 97.1(8) . . . . ?
Pd3 C18 C19 C24 -80.6(5) . . . . ?
C1 C2 C3 Pd2 -70.2(7) . . . . ?
C1 C2 C3 C4 2.7(10) . . . . ?
C1 C11 C12 C4 -0.4(9) . . . . ?
C1 C11 C12 C7 -177.9(5) . . . . ?
C2 C1 C11 C10 -175.8(6) . . . . ?
C2 C1 C11 C12 1.9(8) . . . . ?
C2 C3 C4 Pd2 -93.4(5) . . . . ?
C2 C3 C4 C5 176.0(7) . . . . ?
C2 C3 C4 C12 -1.0(9) . . . . ?
C3 C4 C5 Pd3 111.3(8) . . . . ?
C3 C4 C5 C6 -179.1(7) . . . . ?
C3 C4 C12 C7 177.9(6) . . . . ?
C3 C4 C12 C11 0.0(9) . . . . ?
C4 C5 C6 Pd3 -96.0(4) . . . . ?
C4 C5 C6 C7 3.0(7) . . . . ?
C5 C4 C12 C7 0.1(7) . . . . ?
C5 C4 C12 C11 -177.7(6) . . . . ?
C5 C6 C7 C8 175.5(7) . . . . ?
C5 C6 C7 C12 -3.1(7) . . . . ?
C6 C7 C8 C9 -178.9(6) . . . . ?
C6 C7 C12 C4 1.7(7) . . . . ?
C6 C7 C12 C11 179.7(5) . . . . ?
C7 C8 C9 C10 -0.8(10) . . . . ?
C8 C7 C12 C4 -177.1(5) . . . . ?
C8 C7 C12 C11 0.8(9) . . . . ?
C8 C9 C10 C11 1.6(9) . . . . ?
C9 C10 C11 C1 176.5(6) . . . . ?
C9 C10 C11 C12 -1.1(9) . . . . ?
C10 C11 C12 C4 177.5(6) . . . . ?
C10 C11 C12 C7 0.0(9) . . . . ?
C11 C1 C2 Pd1 -98.7(5) . . . . ?
C11 C1 C2 C3 -3.1(9) . . . . ?
C12 C4 C5 Pd3 -71.6(5) . . . . ?
C12 C4 C5 C6 -2.0(7) . . . . ?
C12 C7 C8 C9 -0.4(9) . . . . ?
C13 C14 C15 Pd2 71.2(7) . . . . ?
C13 C14 C15 C16 -1.2(10) . . . . ?
C13 C23 C24 C16 0.4(8) . . . . ?
C13 C23 C24 C19 179.2(5) . . . . ?
C14 C13 C23 C22 -178.0(6) . . . . ?
C14 C13 C23 C24 0.2(7) . . . . ?
C14 C15 C16 Pd2 92.0(6) . . . . ?
C14 C15 C16 C17 -179.5(6) . . . . ?
C14 C15 C16 C24 1.6(9) . . . . ?
C15 C16 C17 Pd3 -110.1(8) . . . . ?
C15 C16 C17 C18 -178.8(7) . . . . ?
C15 C16 C24 C19 179.7(6) . . . . ?
C15 C16 C24 C23 -1.3(9) . . . . ?
C16 C17 C18 Pd3 98.0(4) . . . . ?
C16 C17 C18 C19 -0.8(7) . . . . ?
C17 C16 C24 C19 0.5(7) . . . . ?
C17 C16 C24 C23 179.5(5) . . . . ?
C17 C18 C19 C20 178.9(7) . . . . ?
C17 C18 C19 C24 1.2(7) . . . . ?
C18 C19 C20 C21 -178.0(6) . . . . ?
C18 C19 C24 C16 -1.0(6) . . . . ?
C18 C19 C24 C23 180.0(5) . . . . ?
C19 C20 C21 C22 -0.3(10) . . . . ?
C20 C19 C24 C16 -179.2(5) . . . . ?
C20 C19 C24 C23 1.8(9) . . . . ?
C20 C21 C22 C23 -0.3(9) . . . . ?
C21 C22 C23 C13 179.7(6) . . . . ?
C21 C22 C23 C24 1.5(8) . . . . ?
C22 C23 C24 C16 178.8(6) . . . . ?
C22 C23 C24 C19 -2.4(8) . . . . ?
C23 C13 C14 Pd1 96.2(5) . . . . ?
C23 C13 C14 C15 0.2(9) . . . . ?
C24 C16 C17 Pd3 68.9(6) . . . . ?
C24 C16 C17 C18 0.2(7) . . . . ?
C24 C19 C20 C21 -0.4(9) . . . . ?
C29 C30 C31 C32 -0.1(9) . . . . ?
C29 C30 C31 C35 179.2(6) . . . . ?
C30 C29 C34 C33 0.6(8) . . . . ?
C30 C29 B1 C37 -10.4(7) . . . . ?
C30 C29 B1 C45 106.5(6) . . . . ?
C30 C29 B1 C53 -133.6(5) . . . . ?
C30 C31 C32 C33 0.1(9) . . . . ?
C30 C31 C35 F2A 100.8(9) . . . . ?
C30 C31 C35 F2B 145.8(8) . . . . ?
C30 C31 C35 F1A -19.6(9) . . . . ?
C30 C31 C35 F1B 43.8(11) . . . . ?
C30 C31 C35 F3B -97.5(12) . . . . ?
C30 C31 C35 F3A -132.2(7) . . . . ?
C31 C32 C33 C34 0.3(9) . . . . ?
C31 C32 C33 C36 179.2(6) . . . . ?
C31 C35 F2A F2B 96.5(11) . . . . ?
C31 C35 F2A F1B -101.5(10) . . . . ?
C31 C35 F2B F2A -101.6(11) . . . . ?
C31 C35 F2B F3A 107.7(7) . . . . ?
C31 C35 F1A F1B 102.8(9) . . . . ?
C31 C35 F1A F3B -108.1(11) . . . . ?
C31 C35 F1B F2A 102.8(10) . . . . ?
C31 C35 F1B F1A -104.8(8) . . . . ?
C31 C35 F3B F1A 108.4(8) . . . . ?
C31 C35 F3B F3A -92.9(18) . . . . ?
C31 C35 F3A F2B -107.8(8) . . . . ?
C31 C35 F3A F3B 100.9(19) . . . . ?
C32 C31 C35 F2A -79.9(10) . . . . ?
C32 C31 C35 F2B -34.8(10) . . . . ?
C32 C31 C35 F1A 159.8(7) . . . . ?
C32 C31 C35 F1B -136.9(9) . . . . ?
C32 C31 C35 F3B 81.8(13) . . . . ?
C32 C31 C35 F3A 47.2(10) . . . . ?
C32 C33 C34 C29 -0.6(9) . . . . ?
C32 C33 C36 F4 40.1(8) . . . . ?
C32 C33 C36 F5 -79.4(8) . . . . ?
C32 C33 C36 F6 160.9(6) . . . . ?
C34 C29 C30 C31 -0.2(8) . . . . ?
C34 C29 B1 C37 169.7(4) . . . . ?
C34 C29 B1 C45 -73.4(6) . . . . ?
C34 C29 B1 C53 46.6(6) . . . . ?
C34 C33 C36 F4 -140.9(6) . . . . ?
C34 C33 C36 F5 99.6(7) . . . . ?
C34 C33 C36 F6 -20.1(9) . . . . ?
C35 C31 C32 C33 -179.2(6) . . . . ?
C35 F2A F2B F3A 23.8(9) . . . . ?
C35 F2A F1B F1A -27.5(11) . . . . ?
C35 F2B F3A F3B 27.2(19) . . . . ?
C35 F1A F1B F2A 26.8(11) . . . . ?
C35 F1A F3B F3A -33(3) . . . . ?
C35 F3B F3A F2B -24.2(16) . . . . ?
C36 C33 C34 C29 -179.6(5) . . . . ?
C37 C38 C39 C40 -0.6(8) . . . . ?
C37 C38 C39 C43 -178.1(5) . . . . ?
C38 C37 C42 C41 2.6(8) . . . . ?
C38 C37 B1 C29 -114.6(5) . . . . ?
C38 C37 B1 C45 124.6(5) . . . . ?
C38 C37 B1 C53 4.2(7) . . . . ?
C38 C39 C40 C41 1.5(8) . . . . ?
C38 C39 C43 F7 -43.5(8) . . . . ?
C38 C39 C43 F8 -163.9(5) . . . . ?
C38 C39 C43 F9 75.9(7) . . . . ?
C39 C40 C41 C42 -0.3(8) . . . . ?
C39 C40 C41 C44 178.5(6) . . . . ?
C40 C39 C43 F7 138.9(6) . . . . ?
C40 C39 C43 F8 18.5(9) . . . . ?
C40 C39 C43 F9 -101.7(7) . . . . ?
C40 C41 C42 C37 -1.8(9) . . . . ?
C40 C41 C44 F10 -83.1(7) . . . . ?
C40 C41 C44 F11 36.9(8) . . . . ?
C40 C41 C44 F12 156.7(6) . . . . ?
C42 C37 C38 C39 -1.4(8) . . . . ?
C42 C37 B1 C29 66.8(6) . . . . ?
C42 C37 B1 C45 -54.0(6) . . . . ?
C42 C37 B1 C53 -174.4(5) . . . . ?
C42 C41 C44 F10 95.8(7) . . . . ?
C42 C41 C44 F11 -144.3(6) . . . . ?
C42 C41 C44 F12 -24.4(9) . . . . ?
C43 C39 C40 C41 179.0(6) . . . . ?
C44 C41 C42 C37 179.3(6) . . . . ?
C45 C46 C47 C48 -0.7(8) . . . . ?
C45 C46 C47 C51 175.8(5) . . . . ?
C46 C45 C50 C49 2.4(7) . . . . ?
C46 C45 B1 C29 -1.7(7) . . . . ?
C46 C45 B1 C37 118.7(5) . . . . ?
C46 C45 B1 C53 -119.0(5) . . . . ?
C46 C47 C48 C49 0.9(8) . . . . ?
C46 C47 C51 F16 137.8(6) . . . . ?
C46 C47 C51 F17 -103.0(6) . . . . ?
C46 C47 C51 F18 15.6(8) . . . . ?
C47 C48 C49 C50 0.4(8) . . . . ?
C47 C48 C49 C52 -178.8(5) . . . . ?
C48 C47 C51 F16 -45.6(7) . . . . ?
C48 C47 C51 F17 73.6(7) . . . . ?
C48 C47 C51 F18 -167.8(5) . . . . ?
C48 C49 C50 C45 -2.2(8) . . . . ?
C48 C49 C52 F13 -146.1(5) . . . . ?
C48 C49 C52 F14 95.7(6) . . . . ?
C48 C49 C52 F15 -25.0(8) . . . . ?
C50 C45 C46 C47 -0.9(7) . . . . ?
C50 C45 B1 C29 179.9(4) . . . . ?
C50 C45 B1 C37 -59.7(5) . . . . ?
C50 C45 B1 C53 62.6(6) . . . . ?
C50 C49 C52 F13 34.7(7) . . . . ?
C50 C49 C52 F14 -83.5(7) . . . . ?
C50 C49 C52 F15 155.8(6) . . . . ?
C51 C47 C48 C49 -175.7(5) . . . . ?
C52 C49 C50 C45 177.0(5) . . . . ?
C53 C54 C55 C56 1.2(8) . . . . ?
C53 C54 C55 C59 -175.4(5) . . . . ?
C54 C53 C58 C57 -2.1(7) . . . . ?
C54 C53 B1 C29 -110.9(5) . . . . ?
C54 C53 B1 C37 127.4(5) . . . . ?
C54 C53 B1 C45 10.0(7) . . . . ?
C54 C55 C56 C57 -1.6(8) . . . . ?
C54 C55 C59 F19 -156.8(5) . . . . ?
C54 C55 C59 F20 -34.2(7) . . . . ?
C54 C55 C59 F21 84.8(6) . . . . ?
C55 C56 C57 C58 0.1(8) . . . . ?
C55 C56 C57 C60 178.6(5) . . . . ?
C56 C55 C59 F19 26.5(7) . . . . ?
C56 C55 C59 F20 149.1(5) . . . . ?
C56 C55 C59 F21 -91.9(6) . . . . ?
C56 C57 C58 C53 1.8(8) . . . . ?
C56 C57 C60 F22 -76.0(7) . . . . ?
C56 C57 C60 F23 44.5(7) . . . . ?
C56 C57 C60 F24 161.8(5) . . . . ?
C58 C53 C54 C55 0.6(7) . . . . ?
C58 C53 B1 C29 65.1(6) . . . . ?
C58 C53 B1 C37 -56.6(6) . . . . ?
C58 C53 B1 C45 -174.1(4) . . . . ?
C58 C57 C60 F22 102.5(7) . . . . ?
C58 C57 C60 F23 -137.0(6) . . . . ?
C58 C57 C60 F24 -19.7(8) . . . . ?
C59 C55 C56 C57 175.0(5) . . . . ?
C60 C57 C58 C53 -176.6(5) . . . . ?
C61 C62 C63 C64 -1.4(8) . . . . ?
C61 C62 C63 C67 178.8(5) . . . . ?
C62 C61 C66 C65 -1.0(8) . . . . ?
C62 C61 B2 C69 149.5(5) . . . . ?
C62 C61 B2 C77 -91.2(5) . . . . ?
C62 C61 B2 C85 30.4(7) . . . . ?
C62 C63 C64 C65 -0.3(8) . . . . ?
C62 C63 C67 F28 -166.4(5) . . . . ?
C62 C63 C67 F29 73.0(6) . . . . ?
C62 C63 C67 F30 -45.4(7) . . . . ?
C63 C64 C65 C66 1.3(8) . . . . ?
C63 C64 C65 C68 -179.1(6) . . . . ?
C64 C63 C67 F28 13.7(7) . . . . ?
C64 C63 C67 F29 -106.9(6) . . . . ?
C64 C63 C67 F30 134.7(5) . . . . ?
C64 C65 C66 C61 -0.7(9) . . . . ?
C64 C65 C68 F28B 119.4(7) . . . . ?
C64 C65 C68 F26A 62.8(10) . . . . ?
C64 C65 C68 F27A -54.3(8) . . . . ?
C64 C65 C68 F26B 25.0(11) . . . . ?
C64 C65 C68 F25A -172.8(8) . . . . ?
C64 C65 C68 F25B -140.2(8) . . . . ?
C65 C68 F28B F26A -108.7(8) . . . . ?
C65 C68 F28B F25A 111.2(8) . . . . ?
C65 C68 F26A F28B 93.0(9) . . . . ?
C65 C68 F26A F26B -96.9(13) . . . . ?
C65 C68 F27A F26B 110.0(8) . . . . ?
C65 C68 F27A F25B -110.9(8) . . . . ?
C65 C68 F26B F26A 99.3(13) . . . . ?
C65 C68 F26B F27A -104.4(8) . . . . ?
C65 C68 F25A F28B -96.6(9) . . . . ?
C65 C68 F25A F25B 91.5(15) . . . . ?
C65 C68 F25B F27A 106.9(8) . . . . ?
C65 C68 F25B F25A -102.4(15) . . . . ?
C66 C61 C62 C63 2.0(7) . . . . ?
C66 C61 B2 C69 -36.5(6) . . . . ?
C66 C61 B2 C77 82.8(5) . . . . ?
C66 C61 B2 C85 -155.6(5) . . . . ?
C66 C65 C68 F28B -61.1(9) . . . . ?
C66 C65 C68 F26A -117.6(8) . . . . ?
C66 C65 C68 F27A 125.3(7) . . . . ?
C66 C65 C68 F26B -155.4(8) . . . . ?
C66 C65 C68 F25A 6.7(12) . . . . ?
C66 C65 C68 F25B 39.3(10) . . . . ?
C67 C63 C64 C65 179.5(5) . . . . ?
C68 C65 C66 C61 179.8(6) . . . . ?
C68 F28B F26A F26B -17(3) . . . . ?
C68 F28B F25A F25B 12(2) . . . . ?
C68 F26A F26B F27A -23.0(13) . . . . ?
C68 F27A F26B F26A 26.3(15) . . . . ?
C68 F27A F25B F25A -32.9(17) . . . . ?
C68 F25A F25B F27A 26.8(12) . . . . ?
C69 C70 C71 C72 1.4(8) . . . . ?
C69 C70 C71 C75 -175.6(5) . . . . ?
C70 C69 C74 C73 1.0(8) . . . . ?
C70 C69 B2 C61 -35.7(6) . . . . ?
C70 C69 B2 C77 -149.5(5) . . . . ?
C70 C69 B2 C85 87.8(6) . . . . ?
C70 C71 C72 C73 -0.9(8) . . . . ?
C70 C71 C75 F31 -136.1(8) . . . . ?
C70 C71 C75 F32 -23.3(10) . . . . ?
C70 C71 C75 F33 100.1(9) . . . . ?
C71 C72 C73 C74 0.6(8) . . . . ?
C71 C72 C73 C76 -179.0(6) . . . . ?
C72 C71 C75 F31 46.9(9) . . . . ?
C72 C71 C75 F32 159.7(8) . . . . ?
C72 C71 C75 F33 -76.9(10) . . . . ?
C72 C73 C74 C69 -0.7(9) . . . . ?
C72 C73 C76 F34 114.6(8) . . . . ?
C72 C73 C76 F35 -10.2(10) . . . . ?
C72 C73 C76 F36 -128.3(7) . . . . ?
C74 C69 C70 C71 -1.3(8) . . . . ?
C74 C69 B2 C61 148.7(5) . . . . ?
C74 C69 B2 C77 34.9(7) . . . . ?
C74 C69 B2 C85 -87.8(6) . . . . ?
C74 C73 C76 F34 -65.0(9) . . . . ?
C74 C73 C76 F35 170.2(7) . . . . ?
C74 C73 C76 F36 52.2(9) . . . . ?
C75 C71 C72 C73 176.0(6) . . . . ?
C76 C73 C74 C69 178.9(6) . . . . ?
C77 C78 C79 C80 2.6(9) . . . . ?
C77 C78 C79 C83 -176.5(6) . . . . ?
C78 C77 C82 C81 0.0(8) . . . . ?
C78 C77 B2 C61 -80.4(6) . . . . ?
C78 C77 B2 C69 38.8(7) . . . . ?
C78 C77 B2 C85 157.5(5) . . . . ?
C78 C79 C80 C81 -2.5(9) . . . . ?
C78 C79 C83 F37 45.0(10) . . . . ?
C78 C79 C83 F38 -69.1(10) . . . . ?
C78 C79 C83 F39 173.3(8) . . . . ?
C79 C80 C81 C82 1.2(9) . . . . ?
C79 C80 C81 C84 -176.7(6) . . . . ?
C80 C79 C83 F37 -134.1(7) . . . . ?
C80 C79 C83 F38 111.8(9) . . . . ?
C80 C79 C83 F39 -5.8(11) . . . . ?
C80 C81 C82 C77 0.0(9) . . . . ?
C80 C81 C84 F40 61.5(8) . . . . ?
C80 C81 C84 F41 -55.3(8) . . . . ?
C80 C81 C84 F42 -176.1(6) . . . . ?
C82 C77 C78 C79 -1.3(8) . . . . ?
C82 C77 B2 C61 93.2(6) . . . . ?
C82 C77 B2 C69 -147.6(5) . . . . ?
C82 C77 B2 C85 -28.9(7) . . . . ?
C82 C81 C84 F40 -116.4(7) . . . . ?
C82 C81 C84 F41 126.9(6) . . . . ?
C82 C81 C84 F42 6.0(9) . . . . ?
C83 C79 C80 C81 176.6(6) . . . . ?
C84 C81 C82 C77 177.8(6) . . . . ?
C85 C86 C87 C88 -1.4(8) . . . . ?
C85 C86 C87 C91 177.5(5) . . . . ?
C86 C85 C90 C89 -2.1(7) . . . . ?
C86 C85 B2 C61 32.1(7) . . . . ?
C86 C85 B2 C69 -90.1(6) . . . . ?
C86 C85 B2 C77 147.9(5) . . . . ?
C86 C87 C88 C89 -0.5(8) . . . . ?
C86 C87 C91 F43 -58.6(7) . . . . ?
C86 C87 C91 F44 -179.1(5) . . . . ?
C86 C87 C91 F45 59.5(7) . . . . ?
C87 C88 C89 C90 0.9(8) . . . . ?
C87 C88 C89 C92 -179.1(5) . . . . ?
C88 C87 C91 F43 120.3(6) . . . . ?
C88 C87 C91 F44 -0.2(8) . . . . ?
C88 C87 C91 F45 -121.6(6) . . . . ?
C88 C89 C90 C85 0.5(8) . . . . ?
C88 C89 C92 F46 -10.1(9) . . . . ?
C88 C89 C92 F47 -126.9(6) . . . . ?
C88 C89 C92 F48 117.1(6) . . . . ?
C90 C85 C86 C87 2.6(7) . . . . ?
C90 C85 B2 C61 -154.0(4) . . . . ?
C90 C85 B2 C69 83.8(5) . . . . ?
C90 C85 B2 C77 -38.2(6) . . . . ?
C90 C89 C92 F46 169.9(6) . . . . ?
C90 C89 C92 F47 53.1(7) . . . . ?
C90 C89 C92 F48 -63.0(7) . . . . ?
C91 C87 C88 C89 -179.4(5) . . . . ?
C92 C89 C90 C85 -179.5(5) . . . . ?
C93 C94 C95 C96 5.5(6) . . . . ?
C94 C93 C98 C97 11.5(11) . . . . ?
C94 C95 C96 C97 -18.1(12) . . . . ?
C95 C96 C97 C98 25.2(13) . . . . ?
C96 C97 C98 C93 -23.3(13) . . . . ?
C98 C93 C94 C95 -3.2(5) . . . . ?
C99 C100 C101 C99 0(4) . . . 3_476 ?
C101 C99 C100 C101 0(3) 3_476 . . . ?
B1 C29 C30 C31 179.9(5) . . . . ?
B1 C29 C34 C33 -179.6(5) . . . . ?
B1 C37 C38 C39 179.9(5) . . . . ?
B1 C37 C42 C41 -178.6(5) . . . . ?
B1 C45 C46 C47 -179.4(5) . . . . ?
B1 C45 C50 C49 -179.0(5) . . . . ?
B1 C53 C54 C55 176.7(5) . . . . ?
B1 C53 C58 C57 -178.4(5) . . . . ?
B2 C61 C62 C63 176.3(5) . . . . ?
B2 C61 C66 C65 -175.4(5) . . . . ?
B2 C69 C70 C71 -177.3(5) . . . . ?
B2 C69 C74 C73 176.9(5) . . . . ?
B2 C77 C78 C79 172.8(5) . . . . ?
B2 C77 C82 C81 -173.8(5) . . . . ?
B2 C85 C86 C87 176.8(5) . . . . ?
B2 C85 C90 C89 -176.5(5) . . . . ?
F2A C35 F2B F3A -150.6(12) . . . . ?
F2A C35 F1A F1B -22.3(9) . . . . ?
F2A C35 F1A F3B 126.8(12) . . . . ?
F2A C35 F1B F1A 152.4(11) . . . . ?
F2A C35 F3B F1A -93.5(14) . . . . ?
F2A C35 F3B F3A 65(2) . . . . ?
F2A C35 F3A F2B 20.4(8) . . . . ?
F2A C35 F3A F3B -131(2) . . . . ?
F2A F2B F3A C35 -26.6(11) . . . . ?
F2A F2B F3A F3B 1(2) . . . . ?
F2B C35 F2A F1B 162.1(14) . . . . ?
F2B C35 F1A F1B -58.8(12) . . . . ?
F2B C35 F1A F3B 90.3(13) . . . . ?
F2B C35 F1B F2A -11.8(9) . . . . ?
F2B C35 F1B F1A 140.6(8) . . . . ?
F2B C35 F3B F1A -130.3(8) . . . . ?
F2B C35 F3B F3A 28(2) . . . . ?
F2B C35 F3A F3B -151(2) . . . . ?
F2B F2A F1B C35 29(2) . . . . ?
F2B F2A F1B F1A 1(3) . . . . ?
F1A C35 F2A F2B -138.1(10) . . . . ?
F1A C35 F2A F1B 23.9(10) . . . . ?
F1A C35 F2B F2A 60.3(14) . . . . ?
F1A C35 F2B F3A -90.3(10) . . . . ?
F1A C35 F1B F2A -152.4(11) . . . . ?
F1A C35 F3B F3A 159(2) . . . . ?
F1A C35 F3A F2B 131.1(8) . . . . ?
F1A C35 F3A F3B -20.3(19) . . . . ?
F1A F3B F3A C35 28(2) . . . . ?
F1A F3B F3A F2B 4(4) . . . . ?
F1B C35 F2A F2B -162.1(14) . . . . ?
F1B C35 F2B F2A 14.1(11) . . . . ?
F1B C35 F2B F3A -136.6(9) . . . . ?
F1B C35 F1A F3B 149.1(12) . . . . ?
F1B C35 F3B F1A -30.0(11) . . . . ?
F1B C35 F3B F3A 128.7(17) . . . . ?
F1B C35 F3A F2B 77.5(13) . . . . ?
F1B C35 F3A F3B -74(2) . . . . ?
F1B F2A F2B C35 -27(2) . . . . ?
F1B F2A F2B F3A -4(3) . . . . ?
F1B F1A F3B C35 27.4(11) . . . . ?
F1B F1A F3B F3A -6(4) . . . . ?
F3B C35 F2A F2B -61.7(18) . . . . ?
F3B C35 F2A F1B 100.4(17) . . . . ?
F3B C35 F2B F2A 135.5(14) . . . . ?
F3B C35 F2B F3A -15.1(10) . . . . ?
F3B C35 F1A F1B -149.1(12) . . . . ?
F3B C35 F1B F2A -118.5(14) . . . . ?
F3B C35 F1B F1A 33.9(13) . . . . ?
F3B C35 F3A F2B 151(2) . . . . ?
F3B F1A F1B C35 -24.2(9) . . . . ?
F3B F1A F1B F2A 2.5(16) . . . . ?
F3A C35 F2A F2B -30.6(12) . . . . ?
F3A C35 F2A F1B 131.4(11) . . . . ?
F3A C35 F2B F2A 150.6(12) . . . . ?
F3A C35 F1A F1B -137.9(9) . . . . ?
F3A C35 F1A F3B 11.2(11) . . . . ?
F3A C35 F1B F2A -82.6(14) . . . . ?
F3A C35 F1B F1A 69.8(13) . . . . ?
F3A C35 F3B F1A -159(2) . . . . ?
F28B C68 F26A F26B 170.1(16) . . . . ?
F28B C68 F27A F26B -59.9(13) . . . . ?
F28B C68 F27A F25B 79.2(12) . . . . ?
F28B C68 F26B F26A -7.9(13) . . . . ?
F28B C68 F26B F27A 148.4(7) . . . . ?
F28B C68 F25A F25B -171.9(16) . . . . ?
F28B C68 F25B F27A -143.5(7) . . . . ?
F28B C68 F25B F25A 7.2(15) . . . . ?
F28B F26A F26B C68 17(3) . . . . ?
F28B F26A F26B F27A -6(4) . . . . ?
F28B F25A F25B C68 -11(2) . . . . ?
F28B F25A F25B F27A 16(3) . . . . ?
F26A C68 F28B F25A -140.0(10) . . . . ?
F26A C68 F27A F26B -13.5(8) . . . . ?
F26A C68 F27A F25B 125.6(8) . . . . ?
F26A C68 F26B F27A 156.3(14) . . . . ?
F26A C68 F25A F28B 32.3(9) . . . . ?
F26A C68 F25A F25B -139.6(15) . . . . ?
F26A C68 F25B F27A -99.5(11) . . . . ?
F26A C68 F25B F25A 51.2(18) . . . . ?
F26A F28B F25A C68 -32.7(8) . . . . ?
F26A F28B F25A F25B -20(3) . . . . ?
F27A C68 F28B F26A 61.3(14) . . . . ?
F27A C68 F28B F25A -78.7(13) . . . . ?
F27A C68 F26A F28B -146.8(8) . . . . ?
F27A C68 F26A F26B 23.3(13) . . . . ?
F27A C68 F26B F26A -156.3(14) . . . . ?
F27A C68 F25A F28B 142.1(8) . . . . ?
F27A C68 F25A F25B -29.8(15) . . . . ?
F27A C68 F25B F25A 150.7(15) . . . . ?
F26B C68 F28B F26A 5.6(9) . . . . ?
F26B C68 F28B F25A -134.5(9) . . . . ?
F26B C68 F26A F28B -170.1(16) . . . . ?
F26B C68 F27A F25B 139.1(8) . . . . ?
F26B C68 F25A F28B 63.0(12) . . . . ?
F26B C68 F25A F25B -108.9(17) . . . . ?
F26B C68 F25B F27A -55.3(11) . . . . ?
F26B C68 F25B F25A 95.4(18) . . . . ?
F26B F27A F25B C68 30.8(6) . . . . ?
F26B F27A F25B F25A -2.1(19) . . . . ?
F25A C68 F28B F26A 140.0(10) . . . . ?
F25A C68 F26A F28B -36.6(10) . . . . ?
F25A C68 F26A F26B 133.5(13) . . . . ?
F25A C68 F27A F26B -124.6(9) . . . . ?
F25A C68 F27A F25B 14.5(7) . . . . ?
F25A C68 F26B F26A -60.6(17) . . . . ?
F25A C68 F26B F27A 95.7(11) . . . . ?
F25A C68 F25B F27A -150.7(15) . . . . ?
F25A F28B F26A C68 31.3(8) . . . . ?
F25A F28B F26A F26B 14(3) . . . . ?
F25B C68 F28B F26A 136.0(9) . . . . ?
F25B C68 F28B F25A -4.0(8) . . . . ?
F25B C68 F26A F28B -60.2(12) . . . . ?
F25B C68 F26A F26B 109.9(15) . . . . ?
F25B C68 F27A F26B -139.1(8) . . . . ?
F25B C68 F26B F26A -98.6(16) . . . . ?
F25B C68 F26B F27A 57.6(11) . . . . ?
F25B C68 F25A F28B 171.9(16) . . . . ?
F25B F27A F26B C68 -29.3(6) . . . . ?
F25B F27A F26B F26A -3.0(18) . . . . ?
